data_7228808
loop_
_publ_author_name
'Turunen, Lotta'
'Pan, Fangfang'
'Beyeh, Ngong Kodiah'
'Cetina, Mario'
'Trant, John'
'Ras, Robin H.A.'
'Rissanen, Kari'

_publ_section_title
;
 Halogen-Bonded Solvates of Tetrahaloethynyl Cavitands
;
_journal_name_full CrystEngComm
_journal_paper_doi 10.1039/C7CE01118K
_journal_year 2017
_chemical_formula_moiety 'C68 H76 I4 O8, 3.5(C3 H7 N O)'
_chemical_formula_sum 'C78.5 H100.5 I4 N3.5 O11.5'
_chemical_formula_weight 1784.72
_space_group_crystal_system triclinic
_space_group_IT_number 2
_space_group_name_Hall '-P 1'
_space_group_name_H-M_alt 'P -1'
_symmetry_space_group_name_Hall '-P 1'
_symmetry_space_group_name_H-M 'P -1'
_atom_sites_solution_hydrogens mixed
_audit_creation_date 2017-07-04
_audit_creation_method
;
Olex2 1.2
(compiled 2017.03.28 svn.r3405 for OlexSys, GUI svn.r5337)
;
_audit_update_record
;
2017-07-12 deposited with the CCDC.
2017-07-31 downloaded from the CCDC.
;
_cell_angle_alpha 90.053(2)
_cell_angle_beta 92.142(2)
_cell_angle_gamma 97.4128(19)
_cell_formula_units_Z 4
_cell_length_a 16.7987(4)
_cell_length_b 20.0128(4)
_cell_length_c 24.3284(7)
_cell_measurement_reflns_used 15558
_cell_measurement_temperature 123.00(10)
_cell_measurement_theta_max 73.2300
_cell_measurement_theta_min 3.6100
_cell_volume 8104.8(3)
_computing_cell_refinement
;
CrysAlisPro, Agilent Technologies,
Version 1.171.37.31 (release 14-01-2014 CrysAlis171 .NET)
(compiled Jan 14 2014,18:38:05)
;
_computing_data_collection
;
CrysAlisPro, Agilent Technologies,
Version 1.171.37.31 (release 14-01-2014 CrysAlis171 .NET)
(compiled Jan 14 2014,18:38:05)
;
_computing_data_reduction
;
CrysAlisPro, Agilent Technologies,
Version 1.171.37.31 (release 14-01-2014 CrysAlis171 .NET)
(compiled Jan 14 2014,18:38:05)
;
_computing_molecular_graphics 'Olex2 (Dolomanov et al., 2009)'
_computing_publication_material 'Olex2 (Dolomanov et al., 2009)'
_computing_structure_refinement 'ShelXL (Sheldrick, 2015)'
_diffrn_ambient_environment N~2~
_diffrn_ambient_temperature 123.00(10)
_diffrn_detector 'CCD plate'
_diffrn_detector_area_resol_mean 5.1977
_diffrn_detector_type Atlas
_diffrn_measured_fraction_theta_full 0.988
_diffrn_measured_fraction_theta_max 0.988
_diffrn_measurement_details
;
#__ type_ start__ end____ width___ exp.time_
  1 omega  -96.00   -5.00   1.0000    5.0000
omega____ theta____ kappa____ phi______ frames
    -      -41.9013  125.0000  150.0000 91

#__ type_ start__ end____ width___ exp.time_
  2 omega -122.00   -1.00   1.0000    5.0000
omega____ theta____ kappa____ phi______ frames
    -      -41.9013  -19.0000  -60.0000 121

#__ type_ start__ end____ width___ exp.time_
  3 omega  -49.00   33.00   1.0000    5.0000
omega____ theta____ kappa____ phi______ frames
    -      -41.9013   37.0000  120.0000 82

#__ type_ start__ end____ width___ exp.time_
  4 omega  102.00  178.00   1.0000   40.0000
omega____ theta____ kappa____ phi______ frames
    -      105.0818  125.0000   60.0000 76

#__ type_ start__ end____ width___ exp.time_
  5 omega   46.00  121.00   1.0000   40.0000
omega____ theta____ kappa____ phi______ frames
    -      105.0818 -125.0000  -90.0000 75

#__ type_ start__ end____ width___ exp.time_
  6 omega   29.00   82.00   1.0000   40.0000
omega____ theta____ kappa____ phi______ frames
    -      105.0818  -30.0000    0.0000 53

#__ type_ start__ end____ width___ exp.time_
  7 omega   31.00   91.00   1.0000   40.0000
omega____ theta____ kappa____ phi______ frames
    -      105.0818  -30.0000   90.0000 60

#__ type_ start__ end____ width___ exp.time_
  8 omega   33.00  109.00   1.0000   40.0000
omega____ theta____ kappa____ phi______ frames
    -      105.0818  -94.0000    0.0000 76

#__ type_ start__ end____ width___ exp.time_
  9 omega   84.00  178.00   1.0000   40.0000
omega____ theta____ kappa____ phi______ frames
    -      105.0818   45.0000  120.0000 94

#__ type_ start__ end____ width___ exp.time_
 10 omega   79.00  173.00   1.0000   40.0000
omega____ theta____ kappa____ phi______ frames
    -      105.0818   45.0000   30.0000 94

#__ type_ start__ end____ width___ exp.time_
 11 omega   94.00  162.00   1.0000   40.0000
omega____ theta____ kappa____ phi______ frames
    -      105.0818  125.0000   30.0000 68

#__ type_ start__ end____ width___ exp.time_
 12 omega   29.00   54.00   1.0000   40.0000
omega____ theta____ kappa____ phi______ frames
    -      105.0818  -30.0000  150.0000 25

#__ type_ start__ end____ width___ exp.time_
 13 omega -115.00  -14.00   1.0000    5.0000
omega____ theta____ kappa____ phi______ frames
    -      -41.9013  -57.0000 -120.0000 101

#__ type_ start__ end____ width___ exp.time_
 14 omega -118.00   -9.00   1.0000    5.0000
omega____ theta____ kappa____ phi______ frames
    -      -41.9013  -77.0000   90.0000 109

#__ type_ start__ end____ width___ exp.time_
 15 omega -115.00  -14.00   1.0000    5.0000
omega____ theta____ kappa____ phi______ frames
    -      -41.9013  -57.0000  150.0000 101

#__ type_ start__ end____ width___ exp.time_
 16 omega   22.00  109.00   1.0000   40.0000
omega____ theta____ kappa____ phi______ frames
    -      105.0818  -94.0000  120.0000 87

#__ type_ start__ end____ width___ exp.time_
 17 omega   72.00  109.00   1.0000   40.0000
omega____ theta____ kappa____ phi______ frames
    -      105.0818   77.0000  150.0000 37
;
_diffrn_measurement_device 'four-circle diffractometer'
_diffrn_measurement_device_type 'SuperNova, Dual, Cu at zero, Atlas'
_diffrn_measurement_method '\w scans'
_diffrn_orient_matrix_UB_11 0.0823405000
_diffrn_orient_matrix_UB_12 -0.0013175000
_diffrn_orient_matrix_UB_13 -0.0255305000
_diffrn_orient_matrix_UB_21 -0.0335709000
_diffrn_orient_matrix_UB_22 0.0252167000
_diffrn_orient_matrix_UB_23 -0.0548741000
_diffrn_orient_matrix_UB_31 0.0256490000
_diffrn_orient_matrix_UB_32 0.0734071000
_diffrn_orient_matrix_UB_33 0.0187806000
_diffrn_radiation_monochromator mirror
_diffrn_radiation_probe x-ray
_diffrn_radiation_type CuK\a
_diffrn_radiation_wavelength 1.54184
_diffrn_reflns_av_R_equivalents 0.0877
_diffrn_reflns_av_unetI/netI 0.1085
_diffrn_reflns_Laue_measured_fraction_full 0.988
_diffrn_reflns_Laue_measured_fraction_max 0.988
_diffrn_reflns_limit_h_max 20
_diffrn_reflns_limit_h_min -19
_diffrn_reflns_limit_k_max 23
_diffrn_reflns_limit_k_min -22
_diffrn_reflns_limit_l_max 28
_diffrn_reflns_limit_l_min -27
_diffrn_reflns_number 62988
_diffrn_reflns_point_group_measured_fraction_full 0.988
_diffrn_reflns_point_group_measured_fraction_max 0.988
_diffrn_reflns_theta_full 66.750
_diffrn_reflns_theta_max 66.749
_diffrn_reflns_theta_min 3.160
_diffrn_source 'sealed X-ray tube'
_diffrn_source_type 'SuperNova (Cu) X-ray Source'
_exptl_absorpt_coefficient_mu 12.537
_exptl_absorpt_correction_T_max 0.903
_exptl_absorpt_correction_T_min 0.807
_exptl_absorpt_correction_type analytical
_exptl_absorpt_process_details
;
CrysAlisPro, Agilent Technologies,
Version 1.171.37.31 (release 14-01-2014 CrysAlis171 .NET)
(compiled Jan 14 2014,18:38:05)
Analytical numeric absorption correction using a multifaceted crystal
            model based on expressions derived by R.C. Clark & J.S. Reid.
(Clark, R. C. & Reid, J. S. (1995). Acta Cryst. A51, 887-897)
Empirical absorption correction using spherical harmonics,
 implemented in SCALE3 ABSPACK scaling algorithm.
;
_exptl_crystal_colour colourless
_exptl_crystal_colour_primary colourless
_exptl_crystal_density_diffrn 1.463
_exptl_crystal_description needle
_exptl_crystal_F_000 3600
_exptl_crystal_size_max 0.1043
_exptl_crystal_size_mid 0.0723
_exptl_crystal_size_min 0.0393
_refine_diff_density_max 3.570
_refine_diff_density_min -2.831
_refine_diff_density_rms 0.182
_refine_ls_extinction_method none
_refine_ls_goodness_of_fit_ref 1.038
_refine_ls_hydrogen_treatment constr
_refine_ls_matrix_type full
_refine_ls_number_parameters 1740
_refine_ls_number_reflns 28379
_refine_ls_number_restraints 105
_refine_ls_restrained_S_all 1.039
_refine_ls_R_factor_all 0.1307
_refine_ls_R_factor_gt 0.0935
_refine_ls_shift/su_max 0.001
_refine_ls_shift/su_mean 0.000
_refine_ls_structure_factor_coef Fsqd
_refine_ls_weighting_details 'w=1/[\s^2^(Fo^2^)+(0.1773P)^2^+5.9991P] where P=(Fo^2^+2Fc^2^)/3'
_refine_ls_weighting_scheme calc
_refine_ls_wR_factor_gt 0.2546
_refine_ls_wR_factor_ref 0.3063
_reflns_Friedel_coverage 0.000
_reflns_number_gt 18131
_reflns_number_total 28379
_reflns_threshold_expression 'I > 2\s(I)'
_cod_data_source_file c7ce01118k2.cif
_cod_data_source_block 3_dmf
_cod_original_cell_volume 8104.7(4)
_cod_original_formula_sum 'C78.50 H100.50 I4 N3.50 O11.50'
_cod_database_code 7228808
_shelx_shelxl_version_number 2014/7
_chemical_oxdiff_formula 'C64 H96 N16 O8 I4'
_shelx_space_group_comment
;
The symmetry employed for this shelxl refinement is uniquely defined
by the following loop, which should always be used as a source of
symmetry information in preference to the above space-group names.
They are only intended as comments.
;
_reflns_odcompleteness_completeness 98.77
_reflns_odcompleteness_iscentric 1
_reflns_odcompleteness_theta 66.97
_olex2_refinement_description
;
1. Fixed Uiso
 At 1.2 times of:
  All C(H) groups, All C(H,H) groups
 At 1.5 times of:
  All C(H,H,H) groups
2. Restrained distances
 H15N_$1-H83A
 2.2 with sigma of 0.02
 C130-C132 = C131-C133 = C132-C134
 2.5 with sigma of 0.02
 C130-C131 = C131-C132 = C132-C133 = C82-C83
 1.54 with sigma of 0.02
 C133-C134
 1.54 with sigma of 0.01
3. Uiso/Uaniso restraints and constraints
C12 \\sim C13: within 1.7A with sigma of 0.02 and sigma for terminal atoms of
0.04
Uanis(C147) \\sim Ueq, Uanis(N7) \\sim Ueq, Uanis(C142) \\sim Ueq, Uanis(C144)
\\sim Ueq, Uanis(C82) \\sim Ueq, Uanis(C47) \\sim Ueq, Uanis(C154) \\sim Ueq:
with sigma of 0.01 and sigma for terminal atoms of 0.02
Uanis(C115) \\sim Ueq, Uanis(C116) \\sim Ueq, Uanis(C117) \\sim Ueq, Uanis(C64)
\\sim Ueq, Uanis(C66) \\sim Ueq, Uanis(C157) \\sim Ueq, Uanis(C139) \\sim Ueq,
Uanis(C13) \\sim Ueq: with sigma of 0.02 and sigma for terminal atoms of 0.04
Uanis(I4) = Uanis(I4B)
4. Others
 Sof(I4B)=1-FVAR(1)
 Sof(I4)=FVAR(1)
 Fixed Uiso: C83(0.18) C132(0.13) C133(0.15) C134(0.18) C14(0.16) C15(0.19)
5.a Riding coordinates:
 C66(H66A,H66B,H66C)
5.b Ternary CH refined with riding coordinates:
 C77(H77), C94(H94), C111(H111), C128(H128), C9(H9), C26(H26), C43(H43),
 C60(H60)
5.c Secondary CH2 refined with riding coordinates:
 C78(H78A,H78B), C79(H79A,H79B), C80(H80A,H80B), C81(H81A,H81B), C82(H82A,
 H82B), C84(H84A,H84B), C85(H85A,H85B), C95(H95A,H95B), C96(H96A,H96B),
 C97(H97A,H97B), C98(H98A,H98B), C99(H99A,H99B), C101(H10F,H10G), C102(H10H,
 H10I), C112(H11C,H11D), C113(H11E,H11F), C114(H11G,H11H), C115(H11I,H11J),
 C116(H11K,H11L), C118(H11P,H11Q), C119(H11R,H11S), C129(H12C,H12D), C130(H13C,
 H13D), C131(H13E,H13F), C132(H13G,H13H), C133(H13I,H13J), C135(H13N,H13O),
 C136(H13P,H13Q), C10(H10A,H10B), C11(H11A,H11B), C12(H12A,H12B), C13(H13A,
 H13B), C14(H14A,H14B), C16(H16A,H16B), C17(H17A,H17B), C27(H27A,H27B),
 C28(H28A,H28B), C29(H29A,H29B), C30(H30A,H30B), C31(H31A,H31B), C33(H33A,H33B),
  C34(H34A,H34B), C44(H44A,H44B), C45(H45A,H45B), C46(H46A,H46B), C47(H47A,
 H47B), C48(H48A,H48B), C50(H50A,H50B), C51(H51A,H51B), C61(H61A,H61B),
 C62(H62A,H62B), C63(H63A,H63B), C64(H64A,H64B), C65(H65A,H65B), C67(H67A,H67B),
  C68(H68A,H68B)
5.d Aromatic/amide H refined with riding coordinates:
 C71(H71), C88(H88), C105(H105), C122(H122), C146(H146), C3(H3), C20(H20),
 C37(H37), C54(H54), C155(H155), C140(H140), C149(H149), C152(H152), C143(H143),
  C137(H137)
5.e Idealised Me refined as rotating group:
 C83(H83A,H83B,H83C), C100(H10C,H10D,H10E), C117(H11M,H11N,H11O), C134(H13K,
 H13L,H13M), C147(H14C,H14D,H14E), C148(H14F,H14G,H14H), C15(H15A,H15B,H15C),
 C32(H32A,H32B,H32C), C49(H49A,H49B,H49C), C156(H15D,H15E,H15F), C157(H15G,H15H,
 H15I), C141(H14I,H14J,H14K), C142(H14L,H14M,H14N), C150(H15J,H15K,H15L),
 C151(H15M,H15N,H15O), C153(H15P,H15Q,H15R), C154(H15S,H15T,H15U), C144(H14O,
 H14P,H14Q), C145(H14R,H14S,H14T), C138(H13R,H13S,H13T), C139(H13U,H13V,H13W)
;
_olex2_submission_special_instructions 'No special instructions were received'

loop_
_space_group_symop_operation_xyz
'x, y, z'
'-x, -y, -z'

loop_
_atom_site_label
_atom_site_type_symbol
_atom_site_fract_x
_atom_site_fract_y
_atom_site_fract_z
_atom_site_U_iso_or_equiv
_atom_site_adp_type
_atom_site_occupancy
_atom_site_site_symmetry_order
_atom_site_calc_flag
_atom_site_refinement_flags_posn
_atom_site_refinement_flags_adp
_atom_site_refinement_flags_occupancy
_atom_site_disorder_assembly
_atom_site_disorder_group
I5 I -0.02344(6) -0.06403(6) 0.78865(5) 0.0936(4) Uani 1 1 d . . . . .
I6 I 0.16092(6) 0.20648(6) 0.40156(4) 0.0796(3) Uani 1 1 d . . . . .
I7 I 0.60672(5) 0.53504(3) 0.47000(2) 0.0535(2) Uani 1 1 d . . . . .
I8 I 0.30054(4) 0.45038(3) 0.81763(3) 0.04750(18) Uani 1 1 d . . . . .
O9 O 0.2005(6) -0.0428(4) 0.6590(4) 0.071(2) Uani 1 1 d . . . . .
O10 O 0.2411(6) 0.0260(5) 0.5565(4) 0.074(3) Uani 1 1 d . . . . .
O11 O 0.4316(6) 0.1783(4) 0.4607(3) 0.065(2) Uani 1 1 d . . . . .
O12 O 0.5732(6) 0.2728(4) 0.4728(3) 0.059(2) Uani 1 1 d . . . . .
O13 O 0.6448(5) 0.3863(3) 0.6454(3) 0.0460(16) Uani 1 1 d . . . . .
O14 O 0.5494(5) 0.3606(3) 0.7408(3) 0.0441(15) Uani 1 1 d . . . . .
O15 O 0.3644(5) 0.2020(4) 0.8333(3) 0.0531(17) Uani 1 1 d . . . . .
O16 O 0.2766(5) 0.0679(4) 0.8302(4) 0.060(2) Uani 1 1 d . . . . .
O21 O 0.3971(7) 0.3447(4) 0.5837(4) 0.070(2) Uani 1 1 d . . . . .
N5 N 0.3157(9) 0.2656(8) 0.6292(8) 0.103(5) Uani 1 1 d . . . . .
C69 C 0.2964(7) 0.0475(5) 0.7780(5) 0.053(3) Uani 1 1 d . . . . .
C70 C 0.3772(6) 0.0569(5) 0.7640(4) 0.044(2) Uani 1 1 d . . . . .
C71 C 0.3946(7) 0.0340(5) 0.7137(4) 0.048(2) Uani 1 1 d . . . . .
H71 H 0.4489 0.0411 0.7032 0.057 Uiso 1 1 calc R . . . .
C72 C 0.3378(7) 0.0009(5) 0.6770(5) 0.051(3) Uani 1 1 d . . . . .
C73 C 0.2588(8) -0.0081(6) 0.6927(5) 0.059(3) Uani 1 1 d . . . . .
C74 C 0.2354(7) 0.0146(5) 0.7435(5) 0.053(3) Uani 1 1 d . . . . .
C75 C 0.1549(7) -0.0014(6) 0.7599(6) 0.061(3) Uani 1 1 d . . . . .
C76 C 0.0891(9) -0.0200(7) 0.7714(7) 0.075(4) Uani 1 1 d . . . . .
C77 C 0.3618(8) -0.0271(5) 0.6219(5) 0.057(3) Uani 1 1 d . . . . .
H77 H 0.3138 -0.0566 0.6061 0.068 Uiso 1 1 calc R . . . .
C78 C 0.4283(9) -0.0700(6) 0.6298(5) 0.060(3) Uani 1 1 d . . . . .
H78A H 0.4733 -0.0448 0.6516 0.072 Uiso 1 1 calc R . . . .
H78B H 0.4483 -0.0809 0.5935 0.072 Uiso 1 1 calc R . . . .
C79 C 0.3978(10) -0.1361(6) 0.6599(6) 0.071(4) Uani 1 1 d . . . . .
H79A H 0.3593 -0.1646 0.6352 0.085 Uiso 1 1 calc R . . . .
H79B H 0.3690 -0.1251 0.6928 0.085 Uiso 1 1 calc R . . . .
C80 C 0.4675(11) -0.1765(6) 0.6780(6) 0.078(4) Uani 1 1 d . . . . .
H80A H 0.4447 -0.2232 0.6868 0.094 Uiso 1 1 calc R . . . .
H80B H 0.5034 -0.1786 0.6469 0.094 Uiso 1 1 calc R . . . .
C81 C 0.5169(13) -0.1459(8) 0.7278(7) 0.089(5) Uani 1 1 d . . . . .
H81A H 0.5419 -0.0999 0.7186 0.107 Uiso 1 1 calc R . . . .
H81B H 0.4809 -0.1421 0.7586 0.107 Uiso 1 1 calc R . . . .
C82 C 0.5805(17) -0.1871(13) 0.7452(11) 0.130(8) Uani 1 1 d D U . . .
H82A H 0.6185 -0.1903 0.7155 0.157 Uiso 1 1 calc R . . A .
H82B H 0.5570 -0.2330 0.7555 0.157 Uiso 1 1 calc R . . A .
C83 C 0.621(2) -0.1496(17) 0.7940(13) 0.180 Uiso 1 1 d D . . B 1
H83A H 0.6776 -0.1582 0.7971 0.270 Uiso 1 1 calc DGR . . B 1
H83B H 0.5941 -0.1651 0.8275 0.270 Uiso 1 1 calc GR . . B 1
H83C H 0.6195 -0.1012 0.7894 0.270 Uiso 1 1 calc GR . . B 1
C84 C 0.1486(10) 0.0008(9) 0.6300(8) 0.092(5) Uani 1 1 d . . . . .
H84A H 0.1182 0.0230 0.6572 0.110 Uiso 1 1 calc R . . . .
H84B H 0.1094 -0.0272 0.6054 0.110 Uiso 1 1 calc R . . . .
C85 C 0.1987(9) 0.0555(7) 0.5953(6) 0.075(4) Uani 1 1 d . . . . .
H85A H 0.1623 0.0842 0.5767 0.089 Uiso 1 1 calc R . . . .
H85B H 0.2366 0.0847 0.6200 0.089 Uiso 1 1 calc R . . . .
C86 C 0.3200(9) 0.0546(7) 0.5503(5) 0.066(3) Uani 1 1 d . . . . .
C87 C 0.3823(8) 0.0305(6) 0.5813(4) 0.054(3) Uani 1 1 d . . . . .
C88 C 0.4605(8) 0.0592(5) 0.5728(4) 0.052(3) Uani 1 1 d . . . . .
H88 H 0.5030 0.0445 0.5945 0.063 Uiso 1 1 calc R . . . .
C89 C 0.4787(8) 0.1093(5) 0.5333(4) 0.050(3) Uani 1 1 d . . . . .
C90 C 0.4141(9) 0.1310(6) 0.5023(4) 0.059(3) Uani 1 1 d . . . . .
C91 C 0.3383(10) 0.1046(6) 0.5113(5) 0.070(4) Uani 1 1 d . . . . .
C92 C 0.2727(11) 0.1299(8) 0.4810(6) 0.080(4) Uani 1 1 d . . . . .
C93 C 0.2292(10) 0.1547(8) 0.4540(7) 0.080(4) Uani 1 1 d . . . . .
C94 C 0.5653(8) 0.1415(6) 0.5239(4) 0.057(3) Uani 1 1 d . . . . .
H94 H 0.5686 0.1528 0.4839 0.068 Uiso 1 1 calc R . . . .
C95 C 0.6267(9) 0.0962(6) 0.5367(5) 0.060(3) Uani 1 1 d . . . . .
H95A H 0.6108 0.0526 0.5175 0.072 Uiso 1 1 calc R . . . .
H95B H 0.6280 0.0873 0.5767 0.072 Uiso 1 1 calc R . . . .
C96 C 0.7112(9) 0.1252(7) 0.5197(5) 0.066(3) Uani 1 1 d . . . . .
H96A H 0.7125 0.1249 0.4791 0.079 Uiso 1 1 calc R . . . .
H96B H 0.7221 0.1728 0.5321 0.079 Uiso 1 1 calc R . . . .
C97 C 0.7781(9) 0.0871(7) 0.5430(6) 0.072(3) Uani 1 1 d . . . . .
H97A H 0.7806 0.0908 0.5836 0.086 Uiso 1 1 calc R . . . .
H97B H 0.7656 0.0388 0.5331 0.086 Uiso 1 1 calc R . . . .
C98 C 0.8561(12) 0.1135(10) 0.5219(9) 0.100(6) Uani 1 1 d . . . . .
H98A H 0.8700 0.1608 0.5343 0.120 Uiso 1 1 calc R . . . .
H98B H 0.8518 0.1134 0.4812 0.120 Uiso 1 1 calc R . . . .
C99 C 0.9248(15) 0.0733(13) 0.5403(12) 0.128(8) Uani 1 1 d . . . . .
H99A H 0.9314 0.0757 0.5809 0.153 Uiso 1 1 calc R . . . .
H99B H 0.9096 0.0254 0.5298 0.153 Uiso 1 1 calc R . . . .
C100 C 1.0051(13) 0.0990(19) 0.5153(13) 0.173(14) Uani 1 1 d . . . . .
H10C H 0.9957 0.1131 0.4773 0.259 Uiso 1 1 calc GR . . . .
H10D H 1.0393 0.0628 0.5157 0.259 Uiso 1 1 calc GR . . . .
H10E H 1.0317 0.1374 0.5369 0.259 Uiso 1 1 calc GR . . . .
C101 C 0.4282(9) 0.2471(6) 0.4753(5) 0.059(3) Uani 1 1 d . . . . .
H10F H 0.4287 0.2517 0.5159 0.071 Uiso 1 1 calc R . . . .
H10G H 0.3777 0.2615 0.4601 0.071 Uiso 1 1 calc R . . . .
C102 C 0.4971(9) 0.2901(6) 0.4537(5) 0.064(3) Uani 1 1 d . . . . .
H10H H 0.4938 0.2872 0.4130 0.076 Uiso 1 1 calc R . . . .
H10I H 0.4936 0.3374 0.4642 0.076 Uiso 1 1 calc R . . . .
C103 C 0.5848(7) 0.2701(5) 0.5302(4) 0.046(2) Uani 1 1 d . . . . .
C104 C 0.5813(6) 0.2081(5) 0.5561(4) 0.041(2) Uani 1 1 d . . . . .
C105 C 0.5981(7) 0.2072(5) 0.6122(4) 0.044(2) Uani 1 1 d . . . . .
H105 H 0.5956 0.1649 0.6303 0.053 Uiso 1 1 calc R . . . .
C106 C 0.6185(6) 0.2658(5) 0.6431(4) 0.039(2) Uani 1 1 d . . . . .
C107 C 0.6200(7) 0.3265(5) 0.6161(4) 0.044(2) Uani 1 1 d . . . . .
C108 C 0.6027(7) 0.3300(5) 0.5603(4) 0.044(2) Uani 1 1 d . . . . .
C109 C 0.6084(7) 0.3931(5) 0.5319(4) 0.046(2) Uani 1 1 d . . . . .
C110 C 0.6105(7) 0.4467(6) 0.5088(4) 0.053(3) Uani 1 1 d . . . . .
C111 C 0.6411(6) 0.2628(5) 0.7047(4) 0.040(2) Uani 1 1 d . . . . .
H111 H 0.6650 0.3091 0.7168 0.048 Uiso 1 1 calc R . . . .
C112 C 0.7047(6) 0.2144(6) 0.7172(4) 0.048(2) Uani 1 1 d . . . . .
H11C H 0.7147 0.2126 0.7575 0.058 Uiso 1 1 calc R . . . .
H11D H 0.6826 0.1685 0.7045 0.058 Uiso 1 1 calc R . . . .
C113 C 0.7836(7) 0.2346(6) 0.6904(6) 0.058(3) Uani 1 1 d . . . . .
H11E H 0.8053 0.2809 0.7023 0.070 Uiso 1 1 calc R . . . .
H11F H 0.7741 0.2351 0.6500 0.070 Uiso 1 1 calc R . . . .
C114 C 0.8455(9) 0.1877(9) 0.7043(9) 0.091(5) Uani 1 1 d . . . . .
H11G H 0.8495 0.1841 0.7449 0.109 Uiso 1 1 calc R . . . .
H11H H 0.8240 0.1424 0.6899 0.109 Uiso 1 1 calc R . . . .
C115 C 0.9265(11) 0.2037(10) 0.6850(10) 0.106(6) Uani 1 1 d . U . . .
H11I H 0.9476 0.2502 0.6967 0.127 Uiso 1 1 calc R . . . .
H11J H 0.9243 0.2026 0.6443 0.127 Uiso 1 1 calc R . . . .
C116 C 0.9851(13) 0.1557(12) 0.7062(12) 0.119(7) Uani 1 1 d . U . . .
H11K H 0.9884 0.1581 0.7469 0.143 Uiso 1 1 calc R . . . .
H11L H 0.9626 0.1091 0.6957 0.143 Uiso 1 1 calc R . . . .
C117 C 1.0641(15) 0.1687(13) 0.6867(14) 0.142(9) Uani 1 1 d . U . . .
H11M H 1.0615 0.1735 0.6466 0.214 Uiso 1 1 calc GR . . . .
H11N H 1.0938 0.1311 0.6965 0.214 Uiso 1 1 calc GR . . . .
H11O H 1.0915 0.2103 0.7035 0.214 Uiso 1 1 calc GR . . . .
C118 C 0.5819(7) 0.4246(5) 0.6588(4) 0.048(2) Uani 1 1 d . . . . .
H11P H 0.5583 0.4414 0.6245 0.057 Uiso 1 1 calc R . . . .
H11Q H 0.6049 0.4642 0.6813 0.057 Uiso 1 1 calc R . . . .
C119 C 0.5160(7) 0.3844(5) 0.6901(4) 0.044(2) Uani 1 1 d . . . . .
H11R H 0.4739 0.4130 0.6981 0.053 Uiso 1 1 calc R . . . .
H11S H 0.4911 0.3455 0.6674 0.053 Uiso 1 1 calc R . . . .
C120 C 0.5232(6) 0.2950(5) 0.7531(4) 0.043(2) Uani 1 1 d . . . . .
C121 C 0.5667(6) 0.2429(5) 0.7378(3) 0.0367(19) Uani 1 1 d . . . . .
C122 C 0.5389(6) 0.1778(5) 0.7525(3) 0.0369(19) Uani 1 1 d . . . . .
H122 H 0.5663 0.1422 0.7403 0.044 Uiso 1 1 calc R . . . .
C123 C 0.4709(6) 0.1621(5) 0.7853(4) 0.040(2) Uani 1 1 d . . . . .
C124 C 0.4299(6) 0.2145(5) 0.8004(4) 0.041(2) Uani 1 1 d . . . . .
C125 C 0.4522(6) 0.2808(5) 0.7839(4) 0.043(2) Uani 1 1 d . . . . .
C126 C 0.4072(6) 0.3331(5) 0.7963(4) 0.043(2) Uani 1 1 d . . . . .
C127 C 0.3662(7) 0.3763(5) 0.8038(4) 0.049(3) Uani 1 1 d . . . . .
C128 C 0.4434(7) 0.0902(5) 0.8035(4) 0.048(2) Uani 1 1 d . . . . .
H128 H 0.4189 0.0934 0.8401 0.057 Uiso 1 1 calc R . . . .
C129 C 0.5094(7) 0.0454(6) 0.8111(4) 0.052(2) Uani 1 1 d . . . . .
H12C H 0.4845 -0.0002 0.8215 0.062 Uiso 1 1 calc R . . . .
H12D H 0.5345 0.0412 0.7753 0.062 Uiso 1 1 calc R . . . .
C130 C 0.5731(8) 0.0689(8) 0.8526(6) 0.071(3) Uani 1 1 d D . . . .
H13C H 0.5475 0.0757 0.8879 0.085 Uiso 1 1 calc R . . . .
H13D H 0.6000 0.1133 0.8410 0.085 Uiso 1 1 calc R . . . .
C131 C 0.6370(11) 0.0226(11) 0.8629(10) 0.124(8) Uani 1 1 d D . . . .
H13E H 0.6579 0.0092 0.8276 0.149 Uiso 1 1 calc R . . . .
H13F H 0.6140 -0.0187 0.8821 0.149 Uiso 1 1 calc R . . . .
C132 C 0.7067(11) 0.0628(11) 0.8997(10) 0.130 Uiso 1 1 d D . . . .
H13G H 0.7131 0.1110 0.8896 0.156 Uiso 1 1 calc R . . . .
H13H H 0.6933 0.0592 0.9390 0.156 Uiso 1 1 calc R . . . .
C133 C 0.7847(11) 0.0333(13) 0.8907(11) 0.150 Uiso 1 1 d D . . . .
H13I H 0.8308 0.0693 0.8947 0.180 Uiso 1 1 calc R . . . .
H13J H 0.7838 0.0146 0.8530 0.180 Uiso 1 1 calc R . . . .
C134 C 0.794(2) -0.0227(15) 0.9330(13) 0.180 Uiso 1 1 d D . . . .
H13K H 0.7833 -0.0069 0.9698 0.270 Uiso 1 1 calc GR . . . .
H13L H 0.8493 -0.0341 0.9329 0.270 Uiso 1 1 calc GR . . . .
H13M H 0.7563 -0.0628 0.9233 0.270 Uiso 1 1 calc GR . . . .
C135 C 0.2878(8) 0.1873(6) 0.8046(6) 0.061(3) Uani 1 1 d . . . . .
H13N H 0.2959 0.1765 0.7656 0.073 Uiso 1 1 calc R . . . .
H13O H 0.2590 0.2274 0.8054 0.073 Uiso 1 1 calc R . . . .
C136 C 0.2380(8) 0.1286(6) 0.8307(6) 0.064(3) Uani 1 1 d . . . . .
H13P H 0.2284 0.1404 0.8692 0.076 Uiso 1 1 calc R . . . .
H13Q H 0.1852 0.1199 0.8108 0.076 Uiso 1 1 calc R . . . .
C146 C 0.3335(11) 0.3244(7) 0.6024(7) 0.085(5) Uani 1 1 d . . . . .
H146 H 0.2919 0.3522 0.5980 0.102 Uiso 1 1 calc R . . . .
C147 C 0.2393(17) 0.2460(15) 0.6512(14) 0.156(10) Uani 1 1 d . U . . .
H14C H 0.2051 0.2182 0.6242 0.235 Uiso 1 1 calc GR . . . .
H14D H 0.2144 0.2862 0.6598 0.235 Uiso 1 1 calc GR . . . .
H14E H 0.2456 0.2200 0.6849 0.235 Uiso 1 1 calc GR . . . .
C148 C 0.3749(10) 0.2214(6) 0.6386(6) 0.070(4) Uani 1 1 d . . . . .
H14F H 0.3937 0.2244 0.6772 0.105 Uiso 1 1 calc GR . . . .
H14G H 0.4203 0.2343 0.6150 0.105 Uiso 1 1 calc GR . . . .
H14H H 0.3514 0.1750 0.6300 0.105 Uiso 1 1 calc GR . . . .
I1 I 0.04409(7) 0.35237(5) 0.56648(4) 0.0851(3) Uani 1 1 d . . . . .
I2 I 0.01792(16) 0.11156(12) 0.92384(13) 0.1971(12) Uani 1 1 d . . . . .
I3 I 0.62041(6) 0.26101(5) 0.89665(3) 0.0736(3) Uani 1 1 d . . . . .
I4 I 0.68143(8) 0.60614(12) 0.62060(6) 0.0523(4) Uani 0.937(8) 1 d . . P C 1
O1 O 0.0368(5) 0.4143(5) 0.7680(3) 0.061(2) Uani 1 1 d . . . . .
O2 O 0.0067(5) 0.3540(6) 0.8711(4) 0.071(3) Uani 1 1 d . . . . .
O3 O 0.2153(5) 0.3177(5) 1.0049(3) 0.061(2) Uani 1 1 d . . . . .
O4 O 0.3821(5) 0.3580(4) 0.9838(3) 0.0505(17) Uani 1 1 d . . . . .
O5 O 0.5671(4) 0.5101(4) 0.8850(3) 0.0410(14) Uani 1 1 d . . . . .
O6 O 0.5855(4) 0.6183(3) 0.8088(3) 0.0420(14) Uani 1 1 d . . . . .
O7 O 0.3762(4) 0.6510(3) 0.6747(2) 0.0409(14) Uani 1 1 d . . . . .
O8 O 0.2251(5) 0.5630(4) 0.6665(3) 0.0523(17) Uani 1 1 d . . . . .
C1 C 0.1883(6) 0.5458(6) 0.7158(4) 0.046(2) Uani 1 1 d . . . . .
C2 C 0.2032(6) 0.5897(6) 0.7611(4) 0.046(2) Uani 1 1 d . . . . .
C3 C 0.1630(6) 0.5714(6) 0.8089(4) 0.049(2) Uani 1 1 d . . . . .
H3 H 0.1740 0.5995 0.8405 0.059 Uiso 1 1 calc R . . . .
C4 C 0.1066(6) 0.5128(6) 0.8127(4) 0.051(3) Uani 1 1 d . . . . .
C5 C 0.0940(6) 0.4724(7) 0.7664(5) 0.057(3) Uani 1 1 d . . . . .
C6 C 0.1338(7) 0.4870(6) 0.7177(4) 0.052(3) Uani 1 1 d . . . . .
C7 C 0.1164(7) 0.4429(7) 0.6702(5) 0.058(3) Uani 1 1 d . . . . .
C8 C 0.0983(9) 0.4067(7) 0.6325(5) 0.064(3) Uani 1 1 d . . . . .
C9 C 0.0611(6) 0.4959(7) 0.8644(5) 0.058(3) Uani 1 1 d . . . . .
H9 H 0.0089 0.4697 0.8517 0.070 Uiso 1 1 calc R . . . .
C10 C 0.0384(8) 0.5566(9) 0.8950(5) 0.075(4) Uani 1 1 d . . . . .
H10A H 0.0092 0.5404 0.9280 0.090 Uiso 1 1 calc R . . . .
H10B H 0.0885 0.5849 0.9079 0.090 Uiso 1 1 calc R . . . .
C11 C -0.0127(8) 0.6005(9) 0.8622(7) 0.081(4) Uani 1 1 d . . . . .
H11A H -0.0613 0.5710 0.8485 0.097 Uiso 1 1 calc R . . . .
H11B H 0.0176 0.6164 0.8296 0.097 Uiso 1 1 calc R . . . .
C12 C -0.0411(13) 0.6627(13) 0.8890(11) 0.120(6) Uani 1 1 d . U . . .
H12A H -0.0882 0.6761 0.8681 0.144 Uiso 1 1 calc R . . . .
H12B H -0.0563 0.6529 0.9274 0.144 Uiso 1 1 calc R . . . .
C13 C 0.0269(15) 0.7162(14) 0.8876(11) 0.128(7) Uani 1 1 d . U . . .
H13A H 0.0430 0.7260 0.8494 0.154 Uiso 1 1 calc R . . . .
H13B H 0.0737 0.7040 0.9096 0.154 Uiso 1 1 calc R . . . .
C14 C -0.008(2) 0.7783(16) 0.9142(14) 0.160 Uiso 1 1 d . . . . .
H14A H -0.0531 0.7919 0.8916 0.192 Uiso 1 1 calc R . . . .
H14B H -0.0253 0.7683 0.9520 0.192 Uiso 1 1 calc R . . . .
C15 C 0.065(2) 0.8317(19) 0.9140(16) 0.190 Uiso 1 1 d . . . . .
H15A H 0.0791 0.8422 0.8760 0.285 Uiso 1 1 calc GR . . . .
H15B H 0.1103 0.8149 0.9336 0.285 Uiso 1 1 calc GR . . . .
H15C H 0.0526 0.8725 0.9323 0.285 Uiso 1 1 calc GR . . . .
C16 C 0.0700(7) 0.3544(7) 0.7823(5) 0.062(3) Uani 1 1 d . . . . .
H16A H 0.1248 0.3660 0.7988 0.075 Uiso 1 1 calc R . . . .
H16B H 0.0737 0.3267 0.7490 0.075 Uiso 1 1 calc R . . . .
C17 C 0.0177(9) 0.3157(9) 0.8223(5) 0.079(4) Uani 1 1 d . . . . .
H17A H -0.0354 0.3010 0.8042 0.095 Uiso 1 1 calc R . . . .
H17B H 0.0417 0.2748 0.8332 0.095 Uiso 1 1 calc R . . . .
C18 C 0.0768(7) 0.3777(8) 0.9014(5) 0.068(4) Uani 1 1 d . . . . .
C19 C 0.1013(6) 0.4490(7) 0.9009(4) 0.058(3) Uani 1 1 d . . . . .
C20 C 0.1694(6) 0.4718(7) 0.9355(5) 0.056(3) Uani 1 1 d . . . . .
H20 H 0.1897 0.5183 0.9349 0.068 Uiso 1 1 calc R . . . .
C21 C 0.2082(6) 0.4298(7) 0.9702(4) 0.052(3) Uani 1 1 d . . . . .
C22 C 0.1818(7) 0.3612(7) 0.9691(4) 0.058(3) Uani 1 1 d . . . . .
C23 C 0.1154(8) 0.3349(8) 0.9355(5) 0.065(3) Uani 1 1 d . . . . .
C24 C 0.0868(9) 0.2627(9) 0.9351(6) 0.081(5) Uani 1 1 d . . . . .
C25 C 0.0604(11) 0.2069(10) 0.9313(8) 0.095(5) Uani 1 1 d . . . . .
C26 C 0.2818(6) 0.4582(6) 1.0071(4) 0.052(3) Uani 1 1 d . . . . .
H26 H 0.2923 0.4217 1.0334 0.062 Uiso 1 1 calc R . . . .
C27 C 0.2694(6) 0.5190(7) 1.0416(4) 0.052(3) Uani 1 1 d . . . . .
H27A H 0.3226 0.5409 1.0554 0.062 Uiso 1 1 calc R . . . .
H27B H 0.2457 0.5516 1.0175 0.062 Uiso 1 1 calc R . . . .
C28 C 0.2165(7) 0.5041(8) 1.0901(5) 0.068(4) Uani 1 1 d . . . . .
H28A H 0.1596 0.4993 1.0768 0.082 Uiso 1 1 calc R . . . .
H28B H 0.2268 0.4605 1.1062 0.082 Uiso 1 1 calc R . . . .
C29 C 0.2291(8) 0.5574(9) 1.1348(5) 0.073(4) Uani 1 1 d . . . . .
H29A H 0.2106 0.5993 1.1204 0.088 Uiso 1 1 calc R . . . .
H29B H 0.2873 0.5674 1.1440 0.088 Uiso 1 1 calc R . . . .
C30 C 0.1851(9) 0.5373(10) 1.1874(7) 0.089(5) Uani 1 1 d . . . . .
H30A H 0.1266 0.5358 1.1800 0.107 Uiso 1 1 calc R . . . .
H30B H 0.1957 0.4915 1.1982 0.107 Uiso 1 1 calc R . . . .
C31 C 0.2098(11) 0.5834(10) 1.2320(7) 0.092(5) Uani 1 1 d . . . . .
H31A H 0.2001 0.6293 1.2209 0.110 Uiso 1 1 calc R . . . .
H31B H 0.2682 0.5842 1.2397 0.110 Uiso 1 1 calc R . . . .
C32 C 0.1636(10) 0.5636(11) 1.2862(6) 0.094(5) Uani 1 1 d . . . . .
H32A H 0.1088 0.5753 1.2823 0.141 Uiso 1 1 calc GR . . . .
H32B H 0.1918 0.5881 1.3175 0.141 Uiso 1 1 calc GR . . . .
H32C H 0.1616 0.5150 1.2923 0.141 Uiso 1 1 calc GR . . . .
C33 C 0.2658(8) 0.2737(7) 0.9809(6) 0.066(3) Uani 1 1 d . . . . .
H33A H 0.2324 0.2404 0.9569 0.079 Uiso 1 1 calc R . . . .
H33B H 0.2910 0.2487 1.0105 0.079 Uiso 1 1 calc R . . . .
C34 C 0.3316(7) 0.3121(6) 0.9473(4) 0.052(2) Uani 1 1 d . . . . .
H34A H 0.3639 0.2802 0.9303 0.062 Uiso 1 1 calc R . . . .
H34B H 0.3073 0.3375 0.9176 0.062 Uiso 1 1 calc R . . . .
C35 C 0.4029(6) 0.4224(5) 0.9623(4) 0.042(2) Uani 1 1 d . . . . .
C36 C 0.3571(6) 0.4729(6) 0.9724(4) 0.045(2) Uani 1 1 d . . . . .
C37 C 0.3806(5) 0.5375(6) 0.9511(4) 0.045(2) Uani 1 1 d . . . . .
H37 H 0.3488 0.5726 0.9572 0.054 Uiso 1 1 calc R . . . .
C38 C 0.4513(6) 0.5510(5) 0.9204(4) 0.041(2) Uani 1 1 d . . . . .
C39 C 0.4950(5) 0.4986(5) 0.9117(3) 0.039(2) Uani 1 1 d . . . . .
C40 C 0.4721(6) 0.4336(5) 0.9317(4) 0.0380(19) Uani 1 1 d . . . . .
C41 C 0.5173(6) 0.3814(5) 0.9206(4) 0.043(2) Uani 1 1 d . . . . .
C42 C 0.5567(8) 0.3359(7) 0.9110(4) 0.060(3) Uani 1 1 d . . . . .
C43 C 0.4798(6) 0.6207(5) 0.8990(4) 0.041(2) Uani 1 1 d . . . . .
H43 H 0.5398 0.6249 0.8996 0.049 Uiso 1 1 calc R . . . .
C44 C 0.4584(6) 0.6794(5) 0.9339(4) 0.044(2) Uani 1 1 d . . . . .
H44A H 0.3996 0.6801 0.9311 0.053 Uiso 1 1 calc R . . . .
H44B H 0.4734 0.6719 0.9729 0.053 Uiso 1 1 calc R . . . .
C45 C 0.4986(9) 0.7443(8) 0.9168(7) 0.081(5) Uani 1 1 d . . . . .
H45A H 0.4737 0.7569 0.8814 0.097 Uiso 1 1 calc R . . . .
H45B H 0.5557 0.7400 0.9105 0.097 Uiso 1 1 calc R . . . .
C46 C 0.4948(12) 0.8006(8) 0.9588(9) 0.101(6) Uani 1 1 d . . . . .
H46A H 0.4376 0.8069 0.9620 0.121 Uiso 1 1 calc R . . . .
H46B H 0.5136 0.7847 0.9950 0.121 Uiso 1 1 calc R . . . .
C47 C 0.5378(15) 0.8637(10) 0.9493(9) 0.108(6) Uani 1 1 d . U . . .
H47A H 0.5110 0.8841 0.9177 0.129 Uiso 1 1 calc R . . . .
H47B H 0.5919 0.8564 0.9377 0.129 Uiso 1 1 calc R . . . .
C48 C 0.5490(18) 0.9158(14) 0.9961(9) 0.132(9) Uani 1 1 d . . . . .
H48A H 0.5665 0.9605 0.9801 0.159 Uiso 1 1 calc R . . . .
H48B H 0.4961 0.9178 1.0121 0.159 Uiso 1 1 calc R . . . .
C49 C 0.6068(19) 0.9037(15) 1.0411(12) 0.147(10) Uiso 1 1 d . . . . .
H49A H 0.6588 0.8987 1.0258 0.221 Uiso 1 1 calc GR . . . .
H49B H 0.5868 0.8626 1.0607 0.221 Uiso 1 1 calc GR . . . .
H49C H 0.6132 0.9420 1.0667 0.221 Uiso 1 1 calc GR . . . .
C50 C 0.5573(6) 0.4978(5) 0.8267(4) 0.041(2) Uani 1 1 d . . . . .
H50A H 0.5005 0.4983 0.8144 0.049 Uiso 1 1 calc R . . . .
H50B H 0.5732 0.4533 0.8174 0.049 Uiso 1 1 calc R . . . .
C51 C 0.6102(5) 0.5529(5) 0.7992(4) 0.041(2) Uani 1 1 d . . . . .
H51A H 0.6663 0.5530 0.8132 0.049 Uiso 1 1 calc R . . . .
H51B H 0.6086 0.5439 0.7591 0.049 Uiso 1 1 calc R . . . .
C52 C 0.5067(5) 0.6233(4) 0.7963(3) 0.0318(17) Uani 1 1 d . . . . .
C53 C 0.4520(6) 0.6262(4) 0.8383(3) 0.0349(18) Uani 1 1 d . . . . .
C54 C 0.3737(5) 0.6349(5) 0.8238(4) 0.039(2) Uani 1 1 d . . . . .
H54 H 0.3365 0.6350 0.8523 0.047 Uiso 1 1 calc R . . . .
C55 C 0.3459(6) 0.6436(5) 0.7697(4) 0.041(2) Uani 1 1 d . . . . .
C56 C 0.4006(6) 0.6396(5) 0.7287(4) 0.0376(19) Uani 1 1 d . . . . .
C57 C 0.4801(6) 0.6299(5) 0.7409(4) 0.040(2) Uani 1 1 d . . . . .
C58 C 0.5386(6) 0.6281(5) 0.6992(4) 0.0385(19) Uani 1 1 d . . . . .
C59 C 0.5895(7) 0.6249(6) 0.6687(4) 0.053(3) Uani 1 1 d . . . . .
C60 C 0.2590(6) 0.6544(5) 0.7564(4) 0.042(2) Uani 1 1 d . . . . .
H60 H 0.2565 0.6677 0.7168 0.050 Uiso 1 1 calc R . . . .
C61 C 0.2365(7) 0.7140(6) 0.7894(5) 0.054(3) Uani 1 1 d . . . . .
H61A H 0.1785 0.7173 0.7832 0.064 Uiso 1 1 calc R . . . .
H61B H 0.2465 0.7064 0.8291 0.064 Uiso 1 1 calc R . . . .
C62 C 0.2847(9) 0.7791(7) 0.7727(5) 0.065(3) Uani 1 1 d . . . . .
H62A H 0.2774 0.7840 0.7324 0.078 Uiso 1 1 calc R . . . .
H62B H 0.3422 0.7756 0.7807 0.078 Uiso 1 1 calc R . . . .
C63 C 0.2647(12) 0.8423(8) 0.7998(7) 0.085(5) Uani 1 1 d . . . . .
H63A H 0.2065 0.8448 0.7944 0.102 Uiso 1 1 calc R . . . .
H63B H 0.2939 0.8820 0.7818 0.102 Uiso 1 1 calc R . . . .
C64 C 0.2874(16) 0.8454(10) 0.8633(8) 0.107(6) Uani 1 1 d . U . . .
H64A H 0.2510 0.8108 0.8824 0.129 Uiso 1 1 calc R . . . .
H64B H 0.3429 0.8346 0.8692 0.129 Uiso 1 1 calc R . . . .
C65 C 0.2814(19) 0.9134(11) 0.8882(8) 0.124(8) Uani 1 1 d . . . . .
H65A H 0.3240 0.9471 0.8740 0.148 Uiso 1 1 calc R . . . .
H65B H 0.2287 0.9278 0.8778 0.148 Uiso 1 1 calc R . . . .
C66 C 0.290(2) 0.9098(14) 0.9488(10) 0.167(12) Uani 1 1 d . U . . .
H66A H 0.3451 0.9009 0.9589 0.250 Uiso 1 1 d R . . . .
H66B H 0.2517 0.8733 0.9622 0.250 Uiso 1 1 d R . . . .
H66C H 0.2808 0.9526 0.9653 0.250 Uiso 1 1 d R . . . .
C67 C 0.3621(6) 0.5929(5) 0.6394(4) 0.047(2) Uani 1 1 d . . . . .
H67A H 0.4134 0.5747 0.6347 0.057 Uiso 1 1 calc R . . . .
H67B H 0.3427 0.6067 0.6027 0.057 Uiso 1 1 calc R . . . .
C68 C 0.3003(6) 0.5371(5) 0.6618(4) 0.044(2) Uani 1 1 d . . . . .
H68A H 0.2935 0.4978 0.6365 0.052 Uiso 1 1 calc R . . . .
H68B H 0.3193 0.5223 0.6982 0.052 Uiso 1 1 calc R . . . .
O23 O 0.6093(6) 0.0436(4) 0.6830(4) 0.064(2) Uani 1 1 d . . . . .
N7 N 0.7106(12) -0.0189(9) 0.6800(8) 0.113(5) Uani 1 1 d . U . . .
C155 C 0.6679(14) 0.0249(9) 0.6929(11) 0.110(7) Uani 1 1 d . . . . .
H155 H 0.6952 0.0521 0.7215 0.132 Uiso 1 1 calc R . . . .
C156 C 0.654(2) -0.0591(12) 0.6275(12) 0.159(12) Uani 1 1 d . . . . .
H15D H 0.6396 -0.1067 0.6368 0.238 Uiso 1 1 calc GR . . . .
H15E H 0.6843 -0.0556 0.5938 0.238 Uiso 1 1 calc GR . . . .
H15F H 0.6046 -0.0380 0.6216 0.238 Uiso 1 1 calc GR . . . .
C157 C 0.7878(18) -0.0379(15) 0.6866(16) 0.177(13) Uani 1 1 d . U . . .
H15G H 0.8252 -0.0082 0.6647 0.266 Uiso 1 1 calc GR . . . .
H15H H 0.7870 -0.0845 0.6742 0.266 Uiso 1 1 calc GR . . . .
H15I H 0.8052 -0.0341 0.7255 0.266 Uiso 1 1 calc GR . . . .
O18 O 0.7994(8) 0.5487(8) 0.5615(5) 0.101(4) Uani 1 1 d . . . . .
N2 N 0.8162(9) 0.4443(9) 0.5349(7) 0.099(4) Uani 1 1 d . . . . .
C140 C 0.7931(10) 0.4879(8) 0.5698(7) 0.082(4) Uani 1 1 d . . . . .
H140 H 0.7704 0.4713 0.6031 0.098 Uiso 1 1 calc R . . . .
C141 C 0.8008(14) 0.3714(9) 0.5460(11) 0.114(7) Uani 1 1 d . . . . .
H14I H 0.8058 0.3638 0.5857 0.171 Uiso 1 1 calc GR . . . .
H14J H 0.8399 0.3481 0.5272 0.171 Uiso 1 1 calc GR . . . .
H14K H 0.7464 0.3538 0.5326 0.171 Uiso 1 1 calc GR . . . .
C142 C 0.8489(16) 0.4659(11) 0.4803(9) 0.119(7) Uani 1 1 d . U . . .
H14L H 0.8462 0.5141 0.4753 0.178 Uiso 1 1 calc GR . . . .
H14M H 0.8170 0.4404 0.4509 0.178 Uiso 1 1 calc GR . . . .
H14N H 0.9049 0.4572 0.4791 0.178 Uiso 1 1 calc GR . . . .
O19 O -0.1651(10) -0.1474(8) 0.8117(8) 0.137(6) Uani 1 1 d . . . . .
N3 N -0.2145(9) -0.2585(8) 0.8031(5) 0.095(5) Uani 1 1 d . . . . .
C149 C -0.1718(10) -0.1994(12) 0.7878(9) 0.109(7) Uani 1 1 d . . . . .
H149 H -0.1444 -0.2001 0.7544 0.130 Uiso 1 1 calc R . . . .
C150 C -0.2254(12) -0.3166(11) 0.7692(8) 0.108(7) Uani 1 1 d . . . . .
H15J H -0.2821 -0.3265 0.7574 0.162 Uiso 1 1 calc GR . . . .
H15K H -0.2091 -0.3550 0.7898 0.162 Uiso 1 1 calc GR . . . .
H15L H -0.1925 -0.3087 0.7368 0.162 Uiso 1 1 calc GR . . . .
C151 C -0.2553(12) -0.2647(13) 0.8566(8) 0.114(7) Uani 1 1 d . . . . .
H15M H -0.2752 -0.3122 0.8632 0.172 Uiso 1 1 calc GR . . . .
H15N H -0.3004 -0.2382 0.8554 0.172 Uiso 1 1 calc DGR . . . .
H15O H -0.2170 -0.2479 0.8864 0.172 Uiso 1 1 calc GR . . . .
O22 O 0.2240(5) 0.6488(6) 0.9430(4) 0.073(3) Uani 1 1 d . . . . .
N6 N 0.1663(8) 0.6961(9) 1.0133(5) 0.088(4) Uani 1 1 d . . . . .
C152 C 0.2189(7) 0.6952(8) 0.9748(5) 0.061(3) Uani 1 1 d . . . . .
H152 H 0.2567 0.7345 0.9713 0.074 Uiso 1 1 calc R . . . .
C153 C 0.1065(10) 0.6352(12) 1.0238(7) 0.100(6) Uani 1 1 d . . . . .
H15P H 0.1232 0.5957 1.0058 0.150 Uiso 1 1 calc GR . . . .
H15Q H 0.0534 0.6428 1.0090 0.150 Uiso 1 1 calc GR . . . .
H15R H 0.1039 0.6274 1.0635 0.150 Uiso 1 1 calc GR . . . .
C154 C 0.1587(13) 0.7522(11) 1.0490(8) 0.107(6) Uani 1 1 d . U . . .
H15S H 0.2009 0.7893 1.0415 0.160 Uiso 1 1 calc GR . . . .
H15T H 0.1642 0.7383 1.0874 0.160 Uiso 1 1 calc GR . . . .
H15U H 0.1059 0.7672 1.0424 0.160 Uiso 1 1 calc GR . . . .
O20 O 0.0824(8) 0.2887(7) 0.3366(6) 0.099(4) Uani 1 1 d . . . . .
N4 N 0.0283(9) 0.3868(8) 0.3437(5) 0.086(4) Uani 1 1 d . . . . .
C143 C 0.0702(10) 0.3396(10) 0.3636(8) 0.086(5) Uani 1 1 d . . . . .
H143 H 0.0920 0.3447 0.4002 0.103 Uiso 1 1 calc R . . . .
C144 C -0.0020(19) 0.3848(16) 0.2904(12) 0.155(10) Uani 1 1 d . U . . .
H14O H 0.0313 0.3604 0.2673 0.232 Uiso 1 1 calc GR . . . .
H14P H -0.0018 0.4309 0.2767 0.232 Uiso 1 1 calc GR . . . .
H14Q H -0.0572 0.3617 0.2891 0.232 Uiso 1 1 calc GR . . . .
C145 C 0.0111(13) 0.4436(10) 0.3774(7) 0.098(5) Uani 1 1 d . . . . .
H14R H -0.0405 0.4319 0.3947 0.147 Uiso 1 1 calc GR . . . .
H14S H 0.0087 0.4832 0.3540 0.147 Uiso 1 1 calc GR . . . .
H14T H 0.0537 0.4536 0.4059 0.147 Uiso 1 1 calc GR . . . .
O17 O -0.0538(8) 0.2980(7) 0.4735(6) 0.105(4) Uani 1 1 d . . . . .
N1 N -0.1146(10) 0.2454(7) 0.3981(6) 0.092(4) Uani 1 1 d . . . . .
C137 C -0.0603(11) 0.2586(9) 0.4373(7) 0.087(5) Uani 1 1 d . . . . .
H137 H -0.0180 0.2314 0.4366 0.104 Uiso 1 1 calc R . . . .
C138 C -0.1121(18) 0.1975(11) 0.3553(11) 0.137(10) Uani 1 1 d . . . . .
H13R H -0.0673 0.1716 0.3628 0.206 Uiso 1 1 calc GR . . . .
H13S H -0.1047 0.2210 0.3202 0.206 Uiso 1 1 calc GR . . . .
H13T H -0.1627 0.1669 0.3534 0.206 Uiso 1 1 calc GR . . . .
C139 C -0.198(2) 0.2776(19) 0.4045(16) 0.194(15) Uani 1 1 d . U . . .
H13U H -0.1973 0.2992 0.4407 0.291 Uiso 1 1 calc GR . . . .
H13V H -0.2433 0.2419 0.4009 0.291 Uiso 1 1 calc GR . . . .
H13W H -0.2025 0.3112 0.3757 0.291 Uiso 1 1 calc GR . . . .
I4B I 0.6960(12) 0.6305(16) 0.6302(8) 0.0523(4) Uani 0.063(8) 1 d . . P C 2

loop_
_atom_site_aniso_label
_atom_site_aniso_U_11
_atom_site_aniso_U_22
_atom_site_aniso_U_33
_atom_site_aniso_U_23
_atom_site_aniso_U_13
_atom_site_aniso_U_12
I5 0.0567(5) 0.0981(7) 0.1181(9) 0.0208(6) 0.0019(5) -0.0204(5)
I6 0.0705(6) 0.0907(6) 0.0786(6) 0.0112(5) -0.0026(4) 0.0161(5)
I7 0.0828(5) 0.0427(3) 0.0347(3) 0.0066(2) 0.0096(3) 0.0046(3)
I8 0.0390(3) 0.0595(4) 0.0436(3) -0.0039(3) -0.0033(2) 0.0063(3)
O9 0.061(5) 0.057(5) 0.085(6) 0.001(4) -0.025(5) -0.018(4)
O10 0.077(6) 0.079(6) 0.058(5) 0.007(4) -0.025(5) -0.018(5)
O11 0.100(7) 0.054(4) 0.037(4) 0.003(3) -0.018(4) 0.001(4)
O12 0.102(7) 0.055(4) 0.018(3) 0.006(3) 0.003(3) 0.008(4)
O13 0.056(4) 0.033(3) 0.045(4) -0.001(3) 0.002(3) -0.005(3)
O14 0.057(4) 0.034(3) 0.038(3) -0.001(3) 0.001(3) -0.007(3)
O15 0.056(4) 0.045(4) 0.056(4) -0.001(3) 0.007(3) -0.002(3)
O16 0.063(5) 0.048(4) 0.065(5) 0.007(3) 0.013(4) -0.006(4)
O21 0.094(7) 0.050(5) 0.062(5) 0.010(4) 0.006(5) -0.005(5)
N5 0.067(8) 0.090(10) 0.151(14) 0.060(10) -0.003(8) 0.009(7)
C69 0.058(7) 0.038(5) 0.062(7) 0.010(5) -0.002(5) -0.001(5)
C70 0.049(6) 0.036(5) 0.045(5) 0.006(4) -0.001(4) -0.001(4)
C71 0.048(6) 0.039(5) 0.052(6) 0.010(4) -0.010(4) -0.006(4)
C72 0.054(6) 0.041(5) 0.053(6) 0.006(4) -0.023(5) -0.007(5)
C73 0.062(7) 0.039(5) 0.072(8) 0.010(5) -0.016(6) -0.001(5)
C74 0.047(6) 0.038(5) 0.069(7) 0.007(5) -0.005(5) -0.010(4)
C75 0.039(6) 0.048(6) 0.093(9) 0.010(6) -0.004(6) -0.004(5)
C76 0.063(9) 0.059(8) 0.102(11) 0.016(7) -0.004(7) 0.004(6)
C77 0.072(8) 0.040(5) 0.051(6) -0.002(4) -0.015(5) -0.016(5)
C78 0.084(9) 0.045(6) 0.050(6) -0.003(5) 0.005(6) -0.001(6)
C79 0.097(10) 0.029(5) 0.081(9) 0.003(5) 0.011(7) -0.014(6)
C80 0.117(13) 0.042(6) 0.075(9) 0.012(6) 0.017(8) 0.004(7)
C81 0.128(15) 0.062(8) 0.077(9) 0.016(7) -0.006(9) 0.016(9)
C82 0.138(11) 0.118(10) 0.133(11) 0.014(8) -0.008(9) 0.011(9)
C84 0.064(9) 0.102(12) 0.099(11) 0.013(9) -0.034(8) -0.022(8)
C85 0.070(9) 0.070(8) 0.078(9) 0.011(7) -0.020(7) -0.006(7)
C86 0.073(8) 0.064(7) 0.053(6) -0.005(5) -0.024(6) -0.014(6)
C87 0.073(8) 0.049(6) 0.035(5) -0.005(4) -0.013(5) -0.011(5)
C88 0.086(8) 0.033(5) 0.038(5) 0.002(4) -0.016(5) 0.010(5)
C89 0.080(8) 0.038(5) 0.029(4) -0.007(4) -0.006(5) 0.001(5)
C90 0.095(10) 0.044(6) 0.035(5) -0.003(4) -0.017(5) 0.003(6)
C91 0.101(11) 0.053(7) 0.048(6) 0.003(5) -0.027(7) -0.007(7)
C92 0.095(11) 0.082(9) 0.056(7) 0.007(7) -0.026(7) -0.007(8)
C93 0.084(10) 0.074(9) 0.082(9) 0.011(7) -0.016(8) 0.016(8)
C94 0.087(9) 0.046(6) 0.034(5) -0.007(4) 0.001(5) -0.004(6)
C95 0.085(9) 0.048(6) 0.048(6) -0.001(5) 0.006(6) 0.008(6)
C96 0.082(9) 0.057(7) 0.057(7) -0.005(5) 0.012(6) 0.003(6)
C97 0.077(9) 0.066(8) 0.072(8) -0.007(6) 0.001(7) 0.011(7)
C98 0.086(12) 0.096(12) 0.116(14) -0.020(11) 0.019(10) 0.003(10)
C99 0.105(17) 0.130(18) 0.15(2) 0.041(16) 0.003(15) 0.022(14)
C100 0.055(12) 0.27(4) 0.19(3) 0.04(3) -0.031(14) 0.011(17)
C101 0.089(9) 0.043(6) 0.044(5) 0.010(4) -0.016(6) 0.009(6)
C102 0.094(10) 0.056(7) 0.042(6) 0.006(5) -0.017(6) 0.017(6)
C103 0.063(6) 0.048(5) 0.026(4) 0.006(4) -0.007(4) 0.004(5)
C104 0.057(6) 0.033(5) 0.034(4) -0.003(4) -0.002(4) 0.007(4)
C105 0.057(6) 0.039(5) 0.035(5) 0.006(4) -0.001(4) 0.002(4)
C106 0.042(5) 0.043(5) 0.030(4) 0.003(4) 0.004(4) -0.003(4)
C107 0.058(6) 0.034(5) 0.037(5) 0.002(4) 0.005(4) 0.000(4)
C108 0.058(6) 0.037(5) 0.036(5) 0.001(4) 0.007(4) 0.005(4)
C109 0.069(7) 0.029(5) 0.041(5) 0.014(4) 0.003(4) 0.003(4)
C110 0.064(7) 0.067(7) 0.028(4) -0.009(4) 0.013(4) 0.007(5)
C111 0.048(5) 0.038(5) 0.032(4) 0.005(3) -0.004(4) -0.001(4)
C112 0.042(5) 0.054(6) 0.048(5) 0.007(4) -0.007(4) 0.001(4)
C113 0.050(6) 0.051(6) 0.073(7) 0.002(5) 0.005(5) 0.003(5)
C114 0.060(9) 0.077(10) 0.138(16) -0.004(10) -0.006(9) 0.015(7)
C115 0.065(9) 0.100(11) 0.154(14) -0.023(11) 0.007(9) 0.015(8)
C116 0.083(11) 0.107(12) 0.171(16) -0.015(12) 0.005(11) 0.023(10)
C117 0.101(15) 0.110(15) 0.21(3) -0.011(16) -0.002(17) 0.005(13)
C118 0.071(7) 0.034(5) 0.037(5) 0.002(4) -0.002(4) 0.001(5)
C119 0.063(6) 0.031(5) 0.039(5) 0.004(4) -0.001(4) 0.010(4)
C120 0.052(6) 0.044(5) 0.029(4) 0.004(4) -0.003(4) -0.009(4)
C121 0.042(5) 0.038(5) 0.027(4) 0.002(3) -0.004(3) -0.002(4)
C122 0.052(5) 0.036(5) 0.022(4) 0.002(3) -0.004(3) 0.001(4)
C123 0.046(5) 0.038(5) 0.034(4) 0.002(4) -0.007(4) -0.001(4)
C124 0.044(5) 0.045(5) 0.031(4) 0.005(4) 0.000(4) -0.011(4)
C125 0.050(6) 0.038(5) 0.036(4) 0.003(4) -0.006(4) -0.005(4)
C126 0.052(6) 0.037(5) 0.039(5) -0.003(4) 0.002(4) 0.005(4)
C127 0.053(6) 0.046(6) 0.038(5) 0.009(4) -0.004(4) -0.026(5)
C128 0.062(7) 0.043(5) 0.034(5) 0.012(4) 0.002(4) -0.008(5)
C129 0.057(6) 0.049(6) 0.046(5) 0.012(4) -0.002(5) 0.001(5)
C130 0.069(8) 0.086(9) 0.057(7) 0.006(6) -0.012(6) 0.010(7)
C131 0.094(14) 0.16(2) 0.116(16) 0.038(15) -0.020(12) 0.033(14)
C135 0.053(7) 0.055(7) 0.074(8) 0.005(6) 0.012(6) -0.003(5)
C136 0.053(7) 0.061(7) 0.075(8) -0.001(6) 0.014(6) -0.004(5)
C146 0.099(12) 0.039(7) 0.113(12) 0.034(7) -0.021(10) -0.001(7)
C147 0.123(16) 0.142(16) 0.207(19) 0.071(15) 0.011(14) 0.026(13)
C148 0.089(10) 0.048(6) 0.070(8) 0.010(6) -0.019(7) 0.002(6)
I1 0.0969(7) 0.0872(6) 0.0641(5) -0.0074(4) -0.0191(5) -0.0090(5)
I2 0.170(2) 0.1402(15) 0.257(3) 0.0228(16) 0.0426(19) -0.0840(15)
I3 0.0733(5) 0.0912(6) 0.0608(5) -0.0195(4) -0.0197(4) 0.0341(5)
I4 0.0449(5) 0.0650(9) 0.0445(4) -0.0033(5) 0.0120(4) -0.0044(5)
O1 0.035(4) 0.083(6) 0.058(4) 0.001(4) -0.003(3) -0.017(4)
O2 0.036(4) 0.114(7) 0.056(5) 0.002(5) 0.001(3) -0.018(4)
O3 0.051(4) 0.083(6) 0.044(4) 0.011(4) 0.010(3) -0.013(4)
O4 0.051(4) 0.060(4) 0.038(3) 0.005(3) 0.004(3) -0.006(3)
O5 0.029(3) 0.059(4) 0.034(3) -0.002(3) 0.002(2) 0.003(3)
O6 0.033(3) 0.045(4) 0.046(3) -0.004(3) 0.003(3) -0.003(3)
O7 0.048(4) 0.047(4) 0.029(3) 0.002(2) 0.002(3) 0.008(3)
O8 0.048(4) 0.073(5) 0.034(3) -0.003(3) 0.001(3) 0.002(4)
C1 0.032(5) 0.065(6) 0.039(5) 0.003(4) -0.006(4) 0.001(4)
C2 0.032(5) 0.070(7) 0.037(5) 0.003(4) 0.001(4) 0.004(4)
C3 0.029(5) 0.076(7) 0.042(5) -0.002(5) -0.006(4) 0.006(5)
C4 0.033(5) 0.079(7) 0.039(5) 0.004(5) 0.002(4) 0.000(5)
C5 0.034(5) 0.087(8) 0.047(6) 0.004(5) -0.010(4) -0.004(5)
C6 0.044(6) 0.073(7) 0.038(5) 0.002(5) -0.003(4) 0.007(5)
C7 0.035(5) 0.075(8) 0.056(6) 0.005(6) -0.004(5) -0.014(5)
C8 0.072(8) 0.073(8) 0.045(6) -0.017(6) -0.009(6) -0.001(6)
C9 0.025(5) 0.099(9) 0.047(6) 0.001(6) 0.001(4) -0.003(5)
C10 0.049(7) 0.122(12) 0.055(7) 0.005(7) 0.021(6) 0.005(7)
C11 0.043(7) 0.113(12) 0.093(10) 0.016(9) 0.027(7) 0.023(7)
C12 0.076(11) 0.162(17) 0.125(14) -0.007(13) 0.024(10) 0.021(11)
C13 0.104(11) 0.160(14) 0.128(12) -0.015(11) -0.001(10) 0.045(11)
C16 0.043(6) 0.081(9) 0.056(6) -0.003(6) 0.004(5) -0.019(6)
C17 0.057(8) 0.111(11) 0.057(7) 0.003(7) 0.006(6) -0.038(8)
C18 0.034(5) 0.114(11) 0.048(6) -0.013(6) 0.011(5) -0.019(6)
C19 0.023(4) 0.105(10) 0.042(5) 0.002(5) 0.007(4) -0.002(5)
C20 0.031(5) 0.083(8) 0.052(6) 0.006(5) 0.007(4) -0.007(5)
C21 0.036(5) 0.079(8) 0.041(5) 0.007(5) 0.010(4) 0.004(5)
C22 0.044(6) 0.087(9) 0.041(5) 0.008(5) 0.007(4) -0.008(6)
C23 0.050(6) 0.090(9) 0.048(6) 0.011(6) 0.011(5) -0.020(6)
C24 0.065(8) 0.113(13) 0.053(7) 0.010(7) 0.016(6) -0.031(9)
C25 0.072(10) 0.110(14) 0.093(11) 0.003(9) 0.026(9) -0.034(10)
C26 0.035(5) 0.079(8) 0.038(5) 0.014(5) 0.003(4) -0.006(5)
C27 0.031(5) 0.094(8) 0.031(5) 0.001(5) 0.006(4) 0.007(5)
C28 0.040(6) 0.116(11) 0.051(6) -0.005(7) 0.016(5) 0.016(6)
C29 0.045(6) 0.129(13) 0.047(6) -0.014(7) -0.001(5) 0.015(7)
C30 0.051(8) 0.134(14) 0.078(9) -0.031(9) 0.003(7) -0.005(8)
C31 0.086(11) 0.114(13) 0.072(9) -0.008(9) -0.022(8) 0.010(10)
C32 0.072(10) 0.150(17) 0.063(8) 0.014(9) -0.004(7) 0.025(10)
C33 0.056(7) 0.067(8) 0.069(7) 0.020(6) -0.002(6) -0.010(6)
C34 0.043(5) 0.064(7) 0.046(5) 0.005(5) 0.009(4) -0.008(5)
C35 0.033(5) 0.057(6) 0.033(4) 0.010(4) -0.009(4) -0.001(4)
C36 0.034(5) 0.064(6) 0.034(4) 0.001(4) 0.002(4) 0.000(4)
C37 0.021(4) 0.077(7) 0.038(5) -0.004(4) 0.001(3) 0.010(4)
C38 0.031(4) 0.061(6) 0.029(4) 0.000(4) -0.002(3) 0.003(4)
C39 0.031(4) 0.062(6) 0.023(4) -0.002(4) -0.001(3) 0.003(4)
C40 0.034(4) 0.045(5) 0.033(4) 0.002(4) 0.004(3) -0.002(4)
C41 0.040(5) 0.053(6) 0.034(4) -0.001(4) -0.002(4) 0.002(4)
C42 0.059(7) 0.079(8) 0.031(5) 0.000(5) -0.010(5) -0.024(6)
C43 0.031(4) 0.058(6) 0.032(4) -0.010(4) 0.005(3) 0.000(4)
C44 0.036(5) 0.059(6) 0.037(5) -0.016(4) -0.003(4) 0.001(4)
C45 0.074(9) 0.082(9) 0.084(9) -0.039(8) 0.033(7) -0.013(7)
C46 0.110(14) 0.064(9) 0.127(15) -0.043(9) 0.052(12) -0.004(9)
C47 0.116(10) 0.102(9) 0.104(9) -0.017(7) 0.005(8) 0.010(8)
C48 0.16(2) 0.14(2) 0.093(14) -0.025(13) -0.002(15) 0.029(18)
C50 0.041(5) 0.048(5) 0.033(4) -0.006(4) 0.000(4) 0.001(4)
C51 0.028(4) 0.047(5) 0.046(5) -0.005(4) 0.000(4) 0.002(4)
C52 0.027(4) 0.032(4) 0.036(4) 0.004(3) 0.005(3) 0.000(3)
C53 0.037(5) 0.036(4) 0.030(4) -0.005(3) 0.004(3) -0.001(4)
C54 0.026(4) 0.062(6) 0.029(4) -0.001(4) 0.002(3) 0.002(4)
C55 0.035(5) 0.047(5) 0.039(5) -0.007(4) 0.003(4) 0.005(4)
C56 0.035(5) 0.039(5) 0.036(4) -0.004(3) 0.004(4) -0.007(4)
C57 0.036(5) 0.045(5) 0.036(4) -0.009(4) 0.008(4) -0.008(4)
C58 0.033(5) 0.048(5) 0.035(4) 0.002(4) 0.019(4) 0.002(4)
C59 0.062(7) 0.048(6) 0.044(5) 0.005(4) -0.012(5) -0.010(5)
C60 0.037(5) 0.053(6) 0.036(4) -0.006(4) 0.003(4) 0.009(4)
C61 0.041(6) 0.071(7) 0.052(6) -0.003(5) 0.002(4) 0.021(5)
C62 0.077(9) 0.062(7) 0.059(7) -0.008(6) 0.012(6) 0.016(6)
C63 0.113(13) 0.064(8) 0.086(10) -0.001(7) 0.022(9) 0.036(9)
C64 0.149(15) 0.086(10) 0.087(10) -0.003(8) 0.024(10) 0.012(10)
C65 0.19(3) 0.094(13) 0.079(12) -0.002(10) -0.001(14) 0.002(15)
C66 0.26(3) 0.129(18) 0.107(16) -0.043(14) 0.020(18) 0.01(2)
C67 0.044(5) 0.057(6) 0.036(5) -0.002(4) 0.001(4) -0.009(5)
C68 0.040(5) 0.059(6) 0.031(4) -0.002(4) 0.005(4) 0.007(4)
O23 0.063(5) 0.054(5) 0.074(5) 0.004(4) -0.004(4) 0.013(4)
N7 0.120(9) 0.106(8) 0.123(9) 0.025(7) 0.032(7) 0.045(7)
C155 0.104(15) 0.057(9) 0.17(2) 0.039(11) 0.022(14) 0.002(9)
C156 0.22(4) 0.092(15) 0.16(2) -0.023(15) 0.05(2) -0.004(18)
C157 0.14(2) 0.14(2) 0.25(3) -0.02(2) -0.07(2) 0.056(17)
O18 0.080(8) 0.122(11) 0.100(9) -0.012(7) 0.028(6) -0.002(7)
N2 0.077(9) 0.114(12) 0.111(11) 0.012(9) 0.027(8) 0.022(8)
C140 0.087(11) 0.069(10) 0.094(11) 0.000(8) 0.041(9) 0.015(8)
C141 0.104(15) 0.078(12) 0.16(2) 0.013(12) 0.033(14) 0.006(10)
C142 0.148(15) 0.100(12) 0.115(12) 0.010(10) 0.064(12) 0.030(11)
O19 0.103(11) 0.123(11) 0.172(15) -0.032(11) 0.050(10) -0.050(9)
N3 0.091(10) 0.114(11) 0.068(7) 0.004(7) 0.009(7) -0.038(8)
C149 0.058(9) 0.138(17) 0.117(14) -0.012(13) 0.027(9) -0.043(10)
C150 0.081(12) 0.141(17) 0.091(12) -0.005(11) 0.019(9) -0.034(11)
C151 0.072(11) 0.17(2) 0.094(13) -0.007(13) 0.014(9) -0.027(12)
O22 0.048(5) 0.110(8) 0.060(5) 0.005(5) 0.010(4) 0.003(5)
N6 0.061(7) 0.139(12) 0.069(7) -0.020(8) -0.011(6) 0.032(8)
C152 0.043(6) 0.088(9) 0.054(6) 0.006(6) -0.009(5) 0.013(6)
C153 0.058(9) 0.169(19) 0.076(10) -0.013(11) 0.005(7) 0.026(11)
C154 0.108(12) 0.122(12) 0.099(11) -0.028(10) -0.010(9) 0.054(10)
O20 0.091(8) 0.099(9) 0.111(9) 0.009(7) 0.003(7) 0.031(7)
N4 0.082(9) 0.124(11) 0.062(7) 0.010(7) 0.007(6) 0.048(8)
C143 0.064(9) 0.110(13) 0.086(10) 0.028(10) 0.013(8) 0.017(9)
C144 0.163(17) 0.171(17) 0.138(16) -0.008(13) -0.048(14) 0.063(15)
C145 0.106(14) 0.120(14) 0.073(10) 0.025(10) 0.013(9) 0.034(11)
O17 0.095(9) 0.118(10) 0.095(8) -0.023(8) -0.015(7) -0.004(7)
N1 0.113(12) 0.076(8) 0.079(8) 0.011(6) -0.017(8) -0.014(8)
C137 0.078(10) 0.087(10) 0.089(11) -0.002(9) -0.025(9) -0.005(8)
C138 0.16(2) 0.093(14) 0.15(2) -0.013(14) -0.038(19) 0.002(15)
C139 0.22(3) 0.18(3) 0.19(3) -0.04(2) -0.03(2) 0.05(2)
I4B 0.0449(5) 0.0650(9) 0.0445(4) -0.0033(5) 0.0120(4) -0.0044(5)

loop_
_atom_type_symbol
_atom_type_description
_atom_type_scat_dispersion_real
_atom_type_scat_dispersion_imag
_atom_type_scat_source
C C 0.0181 0.0091 'International Tables Vol C Tables 4.2.6.8 and 6.1.1.4'
H H 0.0000 0.0000 'International Tables Vol C Tables 4.2.6.8 and 6.1.1.4'
I I -0.3257 6.8362 'International Tables Vol C Tables 4.2.6.8 and 6.1.1.4'
N N 0.0311 0.0180 'International Tables Vol C Tables 4.2.6.8 and 6.1.1.4'
O O 0.0492 0.0322 'International Tables Vol C Tables 4.2.6.8 and 6.1.1.4'

loop_
_exptl_crystal_face_index_h
_exptl_crystal_face_index_k
_exptl_crystal_face_index_l
_exptl_crystal_face_perp_dist
_exptl_oxdiff_crystal_face_indexfrac_h
_exptl_oxdiff_crystal_face_indexfrac_k
_exptl_oxdiff_crystal_face_indexfrac_l
_exptl_oxdiff_crystal_face_x
_exptl_oxdiff_crystal_face_y
_exptl_oxdiff_crystal_face_z
-10 4 -4 0.0213 -10.0000 4.0000 -4.0002 -0.7265 0.6561 -0.0380
10 -4 4 0.0180 10.0000 -4.0000 4.0002 0.7265 -0.6561 0.0380
10 0 6 0.0155 10.0000 0.0000 6.0002 0.6702 -0.6650 0.3692
8 6 6 0.0313 8.0000 6.0001 6.0002 0.4976 -0.4465 0.7583
-1 -12 -4 0.0559 -1.0000 -12.0000 -4.0000 0.0356 -0.0495 -0.9817
6 -4 -13 0.0250 6.0000 -4.0000 -12.9998 0.8312 0.4111 -0.3839
-7 -1 12 0.0394 -7.0000 -1.0000 11.9998 -0.8814 -0.4487 -0.0276
3 12 2 0.0418 3.0000 12.0000 2.0001 0.1801 0.0921 0.9954
6 8 -7 0.0351 6.0000 8.0000 -6.9998 0.6622 0.3844 0.6097
-4 7 12 0.0476 -4.0000 7.0000 11.9998 -0.6449 -0.3477 0.6366
-1 -4 -15 0.0246 -1.0000 -4.0000 -14.9999 0.3059 0.7558 -0.6010
0 7 -14 0.0219 -0.0000 7.0000 -13.9999 0.3482 0.9447 0.2509
8 -4 10 0.0246 8.0000 -4.0000 10.0001 0.4087 -0.9182 0.0994

loop_
_geom_angle_atom_site_label_1
_geom_angle_atom_site_label_2
_geom_angle_atom_site_label_3
_geom_angle
C73 O9 C84 113.6(10)
C85 O10 C86 116.3(10)
C90 O11 C101 116.0(9)
C103 O12 C102 115.5(9)
C107 O13 C118 115.2(8)
C120 O14 C119 114.9(7)
C124 O15 C135 115.5(9)
C69 O16 C136 114.5(9)
C146 N5 C147 122.2(18)
C146 N5 C148 120.9(16)
C147 N5 C148 116.8(16)
O16 C69 C70 118.7(10)
C74 C69 O16 118.4(11)
C74 C69 C70 122.8(11)
C69 C70 C128 121.8(10)
C71 C70 C69 117.1(10)
C71 C70 C128 121.1(10)
C70 C71 C72 123.9(11)
C71 C72 C73 117.3(12)
C71 C72 C77 121.5(11)
C73 C72 C77 121.2(9)
O9 C73 C72 119.9(12)
O9 C73 C74 117.4(12)
C72 C73 C74 122.6(10)
C69 C74 C73 116.4(11)
C69 C74 C75 123.0(12)
C73 C74 C75 120.4(11)
C76 C75 C74 174.1(15)
C75 C76 I5 172.9(13)
C78 C77 C72 111.7(9)
C78 C77 C87 112.6(11)
C87 C77 C72 110.2(9)
C77 C78 C79 110.4(12)
C78 C79 C80 112.3(12)
C81 C80 C79 113.2(12)
C82 C81 C80 111.8(16)
C81 C82 C83 104(2)
O9 C84 C85 111.5(13)
O10 C85 C84 110.7(13)
O10 C86 C87 119.8(11)
O10 C86 C91 120.5(12)
C91 C86 C87 119.6(13)
C86 C87 C77 119.1(11)
C88 C87 C77 122.8(11)
C88 C87 C86 118.1(11)
C87 C88 C89 122.1(11)
C88 C89 C90 117.7(12)
C88 C89 C94 122.3(11)
C90 C89 C94 119.9(10)
O11 C90 C89 118.4(12)
C91 C90 O11 121.2(11)
C91 C90 C89 120.4(11)
C86 C91 C92 118.4(15)
C90 C91 C86 122.1(13)
C90 C91 C92 119.6(12)
C93 C92 C91 171.0(19)
C92 C93 I6 173.7(17)
C95 C94 C89 113.8(10)
C95 C94 C104 112.4(10)
C104 C94 C89 108.7(10)
C94 C95 C96 113.1(10)
C97 C96 C95 114.1(11)
C98 C97 C96 111.7(14)
C97 C98 C99 113.9(18)
C100 C99 C98 113(2)
O11 C101 C102 109.9(12)
O12 C102 C101 114.1(9)
C104 C103 O12 119.7(9)
C104 C103 C108 120.8(8)
C108 C103 O12 119.4(9)
C103 C104 C94 122.0(9)
C105 C104 C94 119.6(9)
C105 C104 C103 118.3(8)
C104 C105 C106 122.3(9)
C105 C106 C111 120.9(8)
C107 C106 C105 117.7(8)
C107 C106 C111 121.3(8)
C106 C107 O13 119.0(8)
C106 C107 C108 121.9(9)
C108 C107 O13 119.0(9)
C103 C108 C109 119.3(9)
C107 C108 C103 118.8(9)
C107 C108 C109 121.7(9)
C110 C109 C108 177.6(13)
C109 C110 I7 176.5(11)
C106 C111 C112 112.4(8)
C121 C111 C106 110.6(8)
C121 C111 C112 110.5(8)
C113 C112 C111 113.9(9)
C112 C113 C114 112.9(12)
C115 C114 C113 119.2(16)
C114 C115 C116 114(2)
C117 C116 C115 115(2)
O13 C118 C119 113.0(8)
O14 C119 C118 109.5(9)
O14 C120 C121 120.9(9)
O14 C120 C125 118.4(10)
C121 C120 C125 120.7(9)
C120 C121 C111 116.9(8)
C122 C121 C111 124.5(9)
C122 C121 C120 118.6(9)
C121 C122 C123 122.4(9)
C122 C123 C128 121.8(9)
C124 C123 C122 117.6(9)
C124 C123 C128 120.6(9)
O15 C124 C123 119.8(9)
O15 C124 C125 117.6(10)
C123 C124 C125 122.6(10)
C124 C125 C120 117.9(10)
C124 C125 C126 122.3(10)
C126 C125 C120 119.8(9)
C127 C126 C125 175.8(10)
C126 C127 I8 178.1(9)
C123 C128 C70 110.1(8)
C129 C128 C70 110.1(9)
C129 C128 C123 115.5(9)
C130 C129 C128 115.3(10)
C129 C130 C131 115.9(13)
C130 C131 C132 107.4(14)
C133 C132 C131 108.9(15)
C132 C133 C134 109.8(15)
O15 C135 C136 110.5(11)
O16 C136 C135 112.3(10)
O21 C146 N5 125.8(16)
C5 O1 C16 114.1(9)
C18 O2 C17 115.6(10)
C22 O3 C33 116.2(9)
C35 O4 C34 114.5(8)
C39 O5 C50 112.7(7)
C52 O6 C51 115.4(7)
C56 O7 C67 116.2(7)
C1 O8 C68 113.1(8)
O8 C1 C2 119.3(9)
O8 C1 C6 118.7(9)
C6 C1 C2 121.8(10)
C1 C2 C60 120.1(9)
C3 C2 C1 117.2(10)
C3 C2 C60 122.6(10)
C2 C3 C4 123.0(10)
C3 C4 C9 121.7(10)
C5 C4 C3 116.6(10)
C5 C4 C9 121.6(11)
C4 C5 O1 118.4(10)
C4 C5 C6 123.2(11)
C6 C5 O1 118.4(10)
C1 C6 C7 121.7(10)
C5 C6 C1 118.0(10)
C5 C6 C7 120.2(11)
C8 C7 C6 176.6(13)
C7 C8 I1 167.7(13)
C4 C9 C10 114.7(12)
C19 C9 C4 112.0(9)
C19 C9 C10 113.1(10)
C11 C10 C9 115.4(12)
C10 C11 C12 120.4(17)
C13 C12 C11 105.9(17)
C12 C13 C14 103(2)
C15 C14 C13 101(3)
O1 C16 C17 109.0(12)
O2 C17 C16 113.0(12)
O2 C18 C19 116.7(13)
C23 C18 O2 121.0(13)
C23 C18 C19 121.8(11)
C18 C19 C9 122.7(10)
C20 C19 C9 122.1(12)
C20 C19 C18 115.1(12)
C21 C20 C19 123.8(12)
C20 C21 C26 121.0(11)
C22 C21 C20 118.5(11)
C22 C21 C26 120.4(11)
O3 C22 C21 120.8(10)
O3 C22 C23 118.1(12)
C21 C22 C23 120.8(12)
C18 C23 C22 119.9(13)
C18 C23 C24 119.5(12)
C22 C23 C24 120.6(14)
C25 C24 C23 174.5(19)
C24 C25 I2 178.5(18)
C27 C26 C21 114.6(10)
C27 C26 C36 111.3(9)
C36 C26 C21 110.4(8)
C28 C27 C26 115.3(11)
C29 C28 C27 114.1(12)
C28 C29 C30 113.9(14)
C31 C30 C29 112.2(15)
C30 C31 C32 112.5(17)
O3 C33 C34 112.2(10)
O4 C34 C33 108.2(9)
C36 C35 O4 120.3(9)
C36 C35 C40 121.8(9)
C40 C35 O4 117.9(9)
C35 C36 C26 119.8(10)
C35 C36 C37 118.9(9)
C37 C36 C26 121.3(10)
C36 C37 C38 120.8(10)
C37 C38 C43 121.9(9)
C39 C38 C37 117.8(10)
C39 C38 C43 120.3(8)
O5 C39 C40 117.5(9)
C38 C39 O5 120.0(9)
C38 C39 C40 122.4(9)
C35 C40 C39 118.3(9)
C35 C40 C41 121.3(9)
C39 C40 C41 120.4(9)
C42 C41 C40 179.8(12)
C41 C42 I3 179.0(10)
C38 C43 C44 115.3(8)
C38 C43 C53 110.0(7)
C44 C43 C53 111.9(8)
C45 C44 C43 112.7(9)
C44 C45 C46 113.4(12)
C47 C46 C45 118.4(16)
C46 C47 C48 119(2)
C49 C48 C47 116(2)
O5 C50 C51 106.9(7)
O6 C51 C50 112.0(8)
O6 C52 C53 120.6(8)
O6 C52 C57 120.2(8)
C53 C52 C57 119.1(8)
C52 C53 C43 120.2(8)
C54 C53 C43 121.3(8)
C54 C53 C52 118.5(8)
C53 C54 C55 123.9(8)
C54 C55 C60 121.4(8)
C56 C55 C54 116.7(9)
C56 C55 C60 121.9(9)
O7 C56 C57 119.7(8)
C55 C56 O7 118.2(9)
C55 C56 C57 121.9(9)
C52 C57 C58 117.3(9)
C56 C57 C52 119.8(8)
C56 C57 C58 122.8(9)
C59 C58 C57 174.8(11)
C58 C59 I4 171.6(10)
C58 C59 I4B 166.1(13)
C2 C60 C55 111.2(9)
C2 C60 C61 115.3(9)
C55 C60 C61 110.7(8)
C62 C61 C60 111.0(9)
C61 C62 C63 116.3(12)
C62 C63 C64 112.7(14)
C65 C64 C63 112.6(17)
C66 C65 C64 110(2)
O7 C67 C68 112.9(8)
O8 C68 C67 108.9(9)
C155 N7 C156 101(2)
C155 N7 C157 143(3)
C157 N7 C156 114(2)
O23 C155 N7 143(3)
C140 N2 C141 120.0(17)
C140 N2 C142 121.7(17)
C141 N2 C142 117.9(17)
O18 C140 N2 123.4(16)
C149 N3 C150 122.8(16)
C149 N3 C151 121.3(17)
C150 N3 C151 115.9(15)
O19 C149 N3 127.0(19)
C152 N6 C153 120.9(14)
C152 N6 C154 125.8(18)
C154 N6 C153 113.3(15)
O22 C152 N6 126.3(15)
C143 N4 C144 121.8(19)
C143 N4 C145 122.1(15)
C144 N4 C145 116.0(17)
O20 C143 N4 123.5(17)
C137 N1 C138 125(2)
C137 N1 C139 116(2)
C138 N1 C139 118(2)
O17 C137 N1 132(2)

loop_
_geom_bond_atom_site_label_1
_geom_bond_atom_site_label_2
_geom_bond_distance
I5 C76 2.039(15)
I6 C93 2.053(15)
I7 C110 2.012(12)
I8 C127 1.995(13)
O9 C73 1.370(14)
O9 C84 1.472(19)
O10 C85 1.38(2)
O10 C86 1.388(17)
O11 C90 1.399(14)
O11 C101 1.431(15)
O12 C102 1.428(16)
O12 C103 1.406(11)
O13 C107 1.400(12)
O13 C118 1.431(14)
O14 C119 1.443(12)
O14 C120 1.366(12)
O15 C124 1.382(13)
O15 C135 1.438(15)
O16 C69 1.398(15)
O16 C136 1.450(16)
O21 C146 1.20(2)
N5 C146 1.352(19)
N5 C147 1.42(3)
N5 C148 1.43(2)
C69 C70 1.401(17)
C69 C74 1.396(16)
C70 C71 1.361(16)
C70 C128 1.528(14)
C71 C72 1.384(14)
C72 C73 1.385(19)
C72 C77 1.538(18)
C73 C74 1.405(19)
C74 C75 1.421(17)
C75 C76 1.16(2)
C77 C78 1.501(19)
C77 C87 1.533(16)
C78 C79 1.551(16)
C79 C80 1.56(2)
C80 C81 1.52(2)
C81 C82 1.48(3)
C82 C83 1.500(18)
C84 C85 1.56(2)
C86 C87 1.403(18)
C86 C91 1.393(19)
C87 C88 1.386(18)
C88 C89 1.403(15)
C89 C90 1.413(17)
C89 C94 1.539(18)
C90 C91 1.34(2)
C91 C92 1.45(2)
C92 C93 1.13(2)
C94 C95 1.483(19)
C94 C104 1.534(13)
C95 C96 1.54(2)
C96 C97 1.53(2)
C97 C98 1.46(2)
C98 C99 1.54(3)
C99 C100 1.53(3)
C101 C102 1.46(2)
C103 C104 1.386(14)
C103 C108 1.397(14)
C104 C105 1.385(13)
C105 C106 1.391(14)
C106 C107 1.380(14)
C106 C111 1.537(12)
C107 C108 1.381(14)
C108 C109 1.435(13)
C109 C110 1.208(15)
C111 C112 1.555(15)
C111 C121 1.521(14)
C112 C113 1.506(16)
C113 C114 1.517(19)
C114 C115 1.45(3)
C115 C116 1.54(3)
C116 C117 1.42(3)
C118 C119 1.511(15)
C120 C121 1.405(15)
C120 C125 1.431(15)
C121 C122 1.378(13)
C122 C123 1.419(15)
C123 C124 1.384(15)
C123 C128 1.525(13)
C124 C125 1.395(14)
C125 C126 1.406(15)
C126 C127 1.189(16)
C128 C129 1.519(17)
C129 C130 1.476(16)
C130 C131 1.520(16)
C131 C132 1.580(17)
C132 C133 1.527(17)
C133 C134 1.544(10)
C135 C136 1.508(17)
I1 C8 2.056(11)
I2 C25 1.954(19)
I3 C42 1.989(16)
I4 C59 2.045(14)
O1 C5 1.412(15)
O1 C16 1.424(17)
O2 C17 1.442(18)
O2 C18 1.397(14)
O3 C22 1.388(16)
O3 C33 1.437(18)
O4 C34 1.447(13)
O4 C35 1.398(13)
O5 C39 1.390(11)
O5 C50 1.439(11)
O6 C51 1.445(12)
O6 C52 1.364(11)
O7 C56 1.391(11)
O7 C67 1.435(12)
O8 C1 1.394(13)
O8 C68 1.434(13)
C1 C2 1.405(15)
C1 C6 1.396(17)
C2 C3 1.392(15)
C2 C60 1.504(15)
C3 C4 1.415(17)
C4 C5 1.379(17)
C4 C9 1.513(15)
C5 C6 1.395(16)
C6 C7 1.451(17)
C7 C8 1.173(17)
C9 C10 1.52(2)
C9 C19 1.500(18)
C10 C11 1.51(2)
C11 C12 1.54(3)
C12 C13 1.46(3)
C13 C14 1.59(4)
C14 C15 1.52(4)
C16 C17 1.487(17)
C18 C19 1.43(2)
C18 C23 1.39(2)
C19 C20 1.420(15)
C20 C21 1.394(17)
C21 C22 1.388(19)
C21 C26 1.546(15)
C22 C23 1.403(17)
C23 C24 1.46(2)
C24 C25 1.15(2)
C26 C27 1.518(17)
C26 C36 1.544(14)
C27 C28 1.511(15)
C28 C29 1.51(2)
C29 C30 1.53(2)
C30 C31 1.44(2)
C31 C32 1.58(2)
C33 C34 1.526(16)
C35 C36 1.374(15)
C35 C40 1.398(14)
C36 C37 1.408(16)
C37 C38 1.423(13)
C38 C39 1.375(15)
C38 C43 1.514(15)
C39 C40 1.400(14)
C40 C41 1.400(15)
C41 C42 1.220(18)
C43 C44 1.535(13)
C43 C53 1.542(12)
C44 C45 1.453(19)
C45 C46 1.531(18)
C46 C47 1.40(3)
C47 C48 1.53(3)
C48 C49 1.48(4)
C50 C51 1.498(14)
C52 C53 1.405(12)
C52 C57 1.416(13)
C53 C54 1.382(13)
C54 C55 1.398(13)
C55 C56 1.390(13)
C55 C60 1.526(13)
C56 C57 1.395(14)
C57 C58 1.443(12)
C58 C59 1.159(16)
C59 I4B 2.04(2)
C60 C61 1.533(14)
C61 C62 1.506(19)
C62 C63 1.508(18)
C63 C64 1.58(3)
C64 C65 1.51(3)
C65 C66 1.48(3)
C67 C68 1.538(14)
O23 C155 1.12(2)
N7 C155 1.25(3)
N7 C156 1.70(4)
N7 C157 1.40(3)
O18 C140 1.22(2)
N2 C140 1.32(2)
N2 C141 1.48(2)
N2 C142 1.50(2)
O19 C149 1.18(3)
N3 C149 1.36(2)
N3 C150 1.41(2)
N3 C151 1.49(2)
O22 C152 1.222(17)
N6 C152 1.313(19)
N6 C153 1.51(3)
N6 C154 1.44(2)
O20 C143 1.25(2)
N4 C143 1.33(2)
N4 C144 1.37(3)
N4 C145 1.46(2)
O17 C137 1.17(2)
N1 C137 1.30(2)
N1 C138 1.42(3)
N1 C139 1.62(4)

loop_
_geom_torsion_atom_site_label_1
_geom_torsion_atom_site_label_2
_geom_torsion_atom_site_label_3
_geom_torsion_atom_site_label_4
_geom_torsion
O9 C73 C74 C69 177.7(10)
O9 C73 C74 C75 3.3(16)
O9 C84 C85 O10 59.7(16)
O10 C86 C87 C77 -0.4(17)
O10 C86 C87 C88 178.4(11)
O10 C86 C91 C90 -176.7(12)
O10 C86 C91 C92 5(2)
O11 C90 C91 C86 176.2(11)
O11 C90 C91 C92 -5.7(19)
O11 C101 C102 O12 -58.6(12)
O12 C103 C104 C94 0.3(17)
O12 C103 C104 C105 175.9(10)
O12 C103 C108 C107 -175.1(10)
O12 C103 C108 C109 0.5(17)
O13 C107 C108 C103 174.5(10)
O13 C107 C108 C109 -1.0(17)
O13 C118 C119 O14 59.8(10)
O14 C120 C121 C111 -2.9(12)
O14 C120 C121 C122 178.2(8)
O14 C120 C125 C124 -174.6(8)
O14 C120 C125 C126 5.9(13)
O15 C124 C125 C120 175.7(8)
O15 C124 C125 C126 -4.8(13)
O15 C135 C136 O16 -59.8(14)
O16 C69 C70 C71 177.3(9)
O16 C69 C70 C128 -1.6(15)
O16 C69 C74 C73 -176.6(10)
O16 C69 C74 C75 -2.4(17)
C69 O16 C136 C135 -56.4(14)
C69 C70 C71 C72 -1.7(16)
C69 C70 C128 C123 -104.5(11)
C69 C70 C128 C129 127.0(11)
C70 C69 C74 C73 -1.2(16)
C70 C69 C74 C75 173.1(11)
C70 C71 C72 C73 0.9(16)
C70 C71 C72 C77 -176.8(10)
C70 C128 C129 C130 -174.3(10)
C71 C70 C128 C123 76.6(13)
C71 C70 C128 C129 -51.9(12)
C71 C72 C73 O9 -177.5(10)
C71 C72 C73 C74 -0.1(16)
C71 C72 C77 C78 51.0(13)
C71 C72 C77 C87 -74.9(13)
C72 C73 C74 C69 0.3(16)
C72 C73 C74 C75 -174.2(11)
C72 C77 C78 C79 68.6(12)
C72 C77 C87 C86 -84.0(12)
C72 C77 C87 C88 97.4(13)
C73 O9 C84 C85 56.8(19)
C73 C72 C77 C78 -126.5(11)
C73 C72 C77 C87 107.6(12)
C74 C69 C70 C71 1.9(16)
C74 C69 C70 C128 -177.0(10)
C77 C72 C73 O9 0.2(16)
C77 C72 C73 C74 177.5(10)
C77 C78 C79 C80 -170.2(10)
C77 C87 C88 C89 176.4(10)
C78 C77 C87 C86 150.7(11)
C78 C77 C87 C88 -28.0(14)
C78 C79 C80 C81 75.1(16)
C79 C80 C81 C82 177.7(17)
C80 C81 C82 C83 -180(2)
C84 O9 C73 C72 -105.3(15)
C84 O9 C73 C74 77.2(15)
C85 O10 C86 C87 91.3(15)
C85 O10 C86 C91 -92.2(15)
C86 O10 C85 C84 -137.0(11)
C86 C87 C88 C89 -2.3(16)
C87 C77 C78 C79 -166.8(9)
C87 C86 C91 C90 0(2)
C87 C86 C91 C92 -178.3(12)
C87 C88 C89 C90 1.1(15)
C87 C88 C89 C94 179.8(9)
C88 C89 C90 O11 -176.7(9)
C88 C89 C90 C91 0.7(16)
C88 C89 C94 C95 29.1(13)
C88 C89 C94 C104 -97.0(12)
C89 C90 C91 C86 -1.1(19)
C89 C90 C91 C92 177.0(12)
C89 C94 C95 C96 172.1(9)
C89 C94 C104 C103 -105.7(12)
C89 C94 C104 C105 78.7(13)
C90 O11 C101 C102 136.5(11)
C90 C89 C94 C95 -152.2(10)
C90 C89 C94 C104 81.7(11)
C91 C86 C87 C77 -176.9(11)
C91 C86 C87 C88 1.9(18)
C94 C89 C90 O11 4.5(14)
C94 C89 C90 C91 -178.1(10)
C94 C95 C96 C97 167.8(10)
C94 C104 C105 C106 175.5(11)
C95 C94 C104 C103 127.4(12)
C95 C94 C104 C105 -48.1(15)
C95 C96 C97 C98 175.3(13)
C96 C97 C98 C99 -175.4(17)
C97 C98 C99 C100 177(2)
C101 O11 C90 C89 -96.5(13)
C101 O11 C90 C91 86.1(14)
C102 O12 C103 C104 104.8(12)
C102 O12 C103 C108 -77.6(14)
C103 O12 C102 C101 -54.3(13)
C103 C104 C105 C106 -0.3(17)
C104 C94 C95 C96 -63.8(13)
C104 C103 C108 C107 2.4(17)
C104 C103 C108 C109 178.0(11)
C104 C105 C106 C107 1.4(16)
C104 C105 C106 C111 -176.8(10)
C105 C106 C107 O13 -176.3(10)
C105 C106 C107 C108 -0.5(16)
C105 C106 C111 C112 49.2(13)
C105 C106 C111 C121 -74.8(12)
C106 C107 C108 C103 -1.3(17)
C106 C107 C108 C109 -176.8(11)
C106 C111 C112 C113 61.6(12)
C106 C111 C121 C120 -85.3(10)
C106 C111 C121 C122 93.5(10)
C107 O13 C118 C119 55.4(10)
C107 C106 C111 C112 -128.8(10)
C107 C106 C111 C121 107.1(11)
C108 C103 C104 C94 -177.3(11)
C108 C103 C104 C105 -1.7(17)
C111 C106 C107 O13 1.8(15)
C111 C106 C107 C108 177.6(10)
C111 C112 C113 C114 178.5(11)
C111 C121 C122 C123 177.4(8)
C112 C111 C121 C120 149.5(8)
C112 C111 C121 C122 -31.6(12)
C112 C113 C114 C115 -175.1(16)
C113 C114 C115 C116 174.8(17)
C114 C115 C116 C117 178(2)
C118 O13 C107 C106 -105.6(11)
C118 O13 C107 C108 78.5(12)
C119 O14 C120 C121 93.6(11)
C119 O14 C120 C125 -88.8(10)
C120 O14 C119 C118 -136.1(9)
C120 C121 C122 C123 -3.7(13)
C121 C111 C112 C113 -174.3(9)
C121 C120 C125 C124 3.0(13)
C121 C120 C125 C126 -176.5(8)
C121 C122 C123 C124 2.9(13)
C121 C122 C123 C128 -177.0(8)
C122 C123 C124 O15 -178.5(8)
C122 C123 C124 C125 1.1(13)
C122 C123 C128 C70 -95.7(11)
C122 C123 C128 C129 29.8(13)
C123 C124 C125 C120 -3.9(14)
C123 C124 C125 C126 175.6(9)
C123 C128 C129 C130 60.3(13)
C124 O15 C135 C136 136.1(10)
C124 C123 C128 C70 84.4(11)
C124 C123 C128 C129 -150.1(9)
C125 C120 C121 C111 179.6(8)
C125 C120 C121 C122 0.7(13)
C128 C70 C71 C72 177.2(10)
C128 C123 C124 O15 1.4(13)
C128 C123 C124 C125 -179.0(9)
C128 C129 C130 C131 176.7(14)
C129 C130 C131 C132 169.7(16)
C130 C131 C132 C133 -155.5(17)
C131 C132 C133 C134 -91(3)
C135 O15 C124 C123 -91.7(11)
C135 O15 C124 C125 88.8(11)
C136 O16 C69 C70 106.4(12)
C136 O16 C69 C74 -77.9(12)
C147 N5 C146 O21 179(2)
C148 N5 C146 O21 1(3)
O1 C5 C6 C1 177.9(10)
O1 C5 C6 C7 0.0(17)
O1 C16 C17 O2 -56.9(15)
O2 C18 C19 C9 -7.7(16)
O2 C18 C19 C20 175.5(10)
O2 C18 C23 C22 -174.6(11)
O2 C18 C23 C24 6.4(19)
O3 C22 C23 C18 176.0(11)
O3 C22 C23 C24 -5.0(18)
O3 C33 C34 O4 61.8(13)
O4 C35 C36 C26 -0.6(13)
O4 C35 C36 C37 178.8(8)
O4 C35 C40 C39 -177.7(8)
O4 C35 C40 C41 2.9(13)
O5 C39 C40 C35 175.2(7)
O5 C39 C40 C41 -5.4(12)
O5 C50 C51 O6 -63.8(10)
O6 C52 C53 C43 -2.7(13)
O6 C52 C53 C54 176.6(8)
O6 C52 C57 C56 -175.6(8)
O6 C52 C57 C58 2.7(13)
O7 C56 C57 C52 175.3(8)
O7 C56 C57 C58 -2.9(14)
O7 C67 C68 O8 60.9(10)
O8 C1 C2 C3 177.9(9)
O8 C1 C2 C60 -0.6(15)
O8 C1 C6 C5 -176.3(10)
O8 C1 C6 C7 1.6(16)
C1 O8 C68 C67 -135.7(8)
C1 C2 C3 C4 -2.6(16)
C1 C2 C60 C55 -87.4(11)
C1 C2 C60 C61 145.6(10)
C2 C1 C6 C5 -0.2(17)
C2 C1 C6 C7 177.8(11)
C2 C3 C4 C5 1.7(17)
C2 C3 C4 C9 -177.1(10)
C2 C60 C61 C62 -167.8(10)
C3 C2 C60 C55 94.2(11)
C3 C2 C60 C61 -32.8(14)
C3 C4 C5 O1 -178.6(10)
C3 C4 C5 C6 0.1(18)
C3 C4 C9 C10 35.8(15)
C3 C4 C9 C19 -94.8(14)
C4 C5 C6 C1 -0.8(18)
C4 C5 C6 C7 -178.8(12)
C4 C9 C10 C11 58.3(15)
C4 C9 C19 C18 -98.0(12)
C4 C9 C19 C20 78.6(14)
C5 O1 C16 C17 136.6(10)
C5 C4 C9 C10 -142.9(12)
C5 C4 C9 C19 86.4(13)
C6 C1 C2 C3 1.8(16)
C6 C1 C2 C60 -176.7(10)
C9 C4 C5 O1 0.2(17)
C9 C4 C5 C6 178.9(11)
C9 C10 C11 C12 178.7(14)
C9 C19 C20 C21 179.6(10)
C10 C9 C19 C18 130.6(12)
C10 C9 C19 C20 -52.8(14)
C10 C11 C12 C13 81(2)
C11 C12 C13 C14 179(2)
C12 C13 C14 C15 178(3)
C16 O1 C5 C4 -94.7(13)
C16 O1 C5 C6 86.5(13)
C17 O2 C18 C19 110.2(14)
C17 O2 C18 C23 -77.0(15)
C18 O2 C17 C16 -59.2(18)
C18 C19 C20 C21 -3.5(16)
C19 C9 C10 C11 -171.6(11)
C19 C18 C23 C22 -2.2(18)
C19 C18 C23 C24 178.8(11)
C19 C20 C21 C22 3.5(17)
C19 C20 C21 C26 -179.6(10)
C20 C21 C22 O3 -176.4(10)
C20 C21 C22 C23 -2.7(17)
C20 C21 C26 C27 50.9(13)
C20 C21 C26 C36 -75.6(14)
C21 C22 C23 C18 2.1(18)
C21 C22 C23 C24 -178.9(12)
C21 C26 C27 C28 73.8(12)
C21 C26 C36 C35 -86.1(12)
C21 C26 C36 C37 94.5(12)
C22 O3 C33 C34 52.7(13)
C22 C21 C26 C27 -132.3(11)
C22 C21 C26 C36 101.2(12)
C23 C18 C19 C9 179.6(11)
C23 C18 C19 C20 2.8(16)
C26 C21 C22 O3 6.7(16)
C26 C21 C22 C23 -179.6(10)
C26 C27 C28 C29 158.4(11)
C26 C36 C37 C38 178.2(8)
C27 C26 C36 C35 145.6(9)
C27 C26 C36 C37 -33.8(13)
C27 C28 C29 C30 -171.1(12)
C28 C29 C30 C31 169.5(15)
C29 C30 C31 C32 179.0(14)
C33 O3 C22 C21 -108.5(13)
C33 O3 C22 C23 77.6(13)
C34 O4 C35 C36 92.7(11)
C34 O4 C35 C40 -88.7(11)
C35 O4 C34 C33 -136.7(10)
C35 C36 C37 C38 -1.2(13)
C36 C26 C27 C28 -160.2(9)
C36 C35 C40 C39 0.9(13)
C36 C35 C40 C41 -178.4(9)
C36 C37 C38 C39 1.0(13)
C36 C37 C38 C43 -177.4(8)
C37 C38 C39 O5 -176.1(8)
C37 C38 C39 C40 0.2(13)
C37 C38 C43 C44 30.0(12)
C37 C38 C43 C53 -97.6(10)
C38 C39 C40 C35 -1.1(13)
C38 C39 C40 C41 178.3(8)
C38 C43 C44 C45 170.1(11)
C38 C43 C53 C52 -103.4(9)
C38 C43 C53 C54 77.4(11)
C39 O5 C50 C51 138.9(8)
C39 C38 C43 C44 -148.4(8)
C39 C38 C43 C53 84.0(10)
C40 C35 C36 C26 -179.2(9)
C40 C35 C36 C37 0.2(13)
C43 C38 C39 O5 2.4(12)
C43 C38 C39 C40 178.6(8)
C43 C44 C45 C46 -166.0(14)
C43 C53 C54 C55 176.7(9)
C44 C43 C53 C52 127.1(9)
C44 C43 C53 C54 -52.1(12)
C44 C45 C46 C47 174.0(19)
C45 C46 C47 C48 -167(2)
C46 C47 C48 C49 74(4)
C50 O5 C39 C38 -93.3(10)
C50 O5 C39 C40 90.3(10)
C51 O6 C52 C53 105.9(9)
C51 O6 C52 C57 -78.1(10)
C52 O6 C51 C50 -52.7(10)
C52 C53 C54 C55 -2.5(15)
C53 C43 C44 C45 -63.2(13)
C53 C52 C57 C56 0.4(13)
C53 C52 C57 C58 178.7(8)
C53 C54 C55 C56 3.3(15)
C53 C54 C55 C60 -178.7(9)
C54 C55 C56 O7 -177.2(8)
C54 C55 C56 C57 -2.3(14)
C54 C55 C60 C2 -74.9(11)
C54 C55 C60 C61 54.6(13)
C55 C56 C57 C52 0.5(14)
C55 C56 C57 C58 -177.7(9)
C55 C60 C61 C62 65.0(12)
C56 O7 C67 C68 56.2(11)
C56 C55 C60 C2 103.0(11)
C56 C55 C60 C61 -127.6(10)
C57 C52 C53 C43 -178.7(8)
C57 C52 C53 C54 0.5(13)
C60 C2 C3 C4 175.9(10)
C60 C55 C56 O7 4.9(14)
C60 C55 C56 C57 179.8(9)
C60 C61 C62 C63 176.5(12)
C61 C62 C63 C64 67(2)
C62 C63 C64 C65 170(2)
C63 C64 C65 C66 171(2)
C67 O7 C56 C55 -107.3(10)
C67 O7 C56 C57 77.6(11)
C68 O8 C1 C2 92.0(12)
C68 O8 C1 C6 -91.8(11)
C156 N7 C155 O23 2(4)
C157 N7 C155 O23 168(4)
C141 N2 C140 O18 -175.3(19)
C142 N2 C140 O18 -3(3)
C150 N3 C149 O19 174(2)
C151 N3 C149 O19 -4(4)
C153 N6 C152 O22 3(2)
C154 N6 C152 O22 -177.2(14)
C144 N4 C143 O20 -3(3)
C145 N4 C143 O20 176.4(17)
C138 N1 C137 O17 177(2)
C139 N1 C137 O17 -13(3)
